data_1573437
loop_
_publ_author_name
'Yadav, Ankit'
'G\/ladysiak, Andrzej'
'Wolpert, Emma Helen'
'Ganose, Alexander Miguel'
'Samel-Garloff, Bronson'
'Koley, Dipankar'
'Jelfs, Kim E.'
'Stylianou, Kyriakos'

_publ_section_title
;
 Solvatomorphic Diversity Dictates the Stability and Solubility of
 Metal--organic Polyhedra
;
_journal_name_full 'Chemical Science'
_journal_paper_doi 10.1039/D4SC05037A
_journal_year 2025
_chemical_formula_moiety 'C96 H60 Mo12 N12 O72, 48(C3 H7 N O), 12(C2 H8 N)'
_chemical_formula_sum 'C126 H170 Mo12 N26 O74'
_chemical_formula_weight 4384.15
_space_group_crystal_system monoclinic
_space_group_IT_number 14
_space_group_name_Hall '-P 2yn'
_space_group_name_H-M_alt 'P 1 21/n 1'
_atom_sites_solution_hydrogens mixed
_atom_sites_solution_primary dual
_audit_creation_date 2024-11-13
_audit_creation_method
;
Olex2 1.5
(compiled 2024.02.16 svn.r378c4104 for OlexSys, GUI svn.r6928)
;
_audit_update_record
;
2024-11-17 deposited with the CCDC.	2024-12-11 downloaded from the CCDC.
;
_cell_angle_alpha 90
_cell_angle_beta 104.0860(10)
_cell_angle_gamma 90
_cell_formula_units_Z 2
_cell_length_a 23.4316(3)
_cell_length_b 20.2535(3)
_cell_length_c 24.6419(3)
_cell_measurement_reflns_used 32674
_cell_measurement_temperature 157(10)
_cell_measurement_theta_max 76.0330
_cell_measurement_theta_min 2.8550
_cell_volume 11342.7(3)
_computing_cell_refinement 'CrysAlisPro 1.171.41.123a (Rigaku OD, 2022)'
_computing_data_collection 'CrysAlisPro 1.171.41.123a (Rigaku OD, 2022)'
_computing_data_reduction 'CrysAlisPro 1.171.41.123a (Rigaku OD, 2022)'
_computing_molecular_graphics 'Olex2 1.5 (Dolomanov et al., 2009)'
_computing_publication_material 'Olex2 1.5 (Dolomanov et al., 2009)'
_computing_structure_refinement 'SHELXL 2019/3 (Sheldrick, 2015)'
_computing_structure_solution 'SHELXT 2018/2 (Sheldrick, 2018)'
_diffrn_ambient_environment N~2~
_diffrn_ambient_temperature 157(10)
_diffrn_detector 'Hybrid Pixel Array Detector'
_diffrn_detector_area_resol_mean 10.0000
_diffrn_detector_type HyPix
_diffrn_measured_fraction_theta_full 1.000
_diffrn_measured_fraction_theta_max 0.984
_diffrn_measurement_details
;
List of Runs (angles in degrees, time in seconds):

  # Type    Start    End  Width  t~exp~   \w     \q     \k     \f   Frames
#--------------------------------------------------------------------------
  1  \w    -69.00  23.00   1.00    8.00    --  -47.14  93.00-119.00   92
  2  \w     32.00  70.00   1.00    8.00    --   47.14 -93.00 128.00   38
  3  \w    -13.00  27.00   1.00    8.00    --   47.14 -93.00 128.00   40
  4  \w    -70.00 -45.00   1.00   30.00    --  -86.25  93.00-119.00   25
  5  \w    148.00 174.00   1.00   30.00    --  107.75  93.00-119.00   26
  6  \w    111.00 136.00   1.00   30.00    --  107.75  93.00-119.00   25
  7  \w    -39.00  17.00   1.00    8.00    --  -47.14  37.00  60.00   56
  8  \w   -116.00 -85.00   1.00    8.00    --  -47.14 -77.00 -30.00   31
  9  \w   -118.00 -89.00   1.00    8.00    --  -47.14 -77.00-180.00   29
 10  \w   -119.00 -94.00   1.00    8.00    --  -47.14 -77.00 150.00   25
 11  \w     85.00 110.00   1.00    8.00    --   47.14  77.00 -90.00   25
 12  \w     86.00 111.00   1.00    8.00    --   47.14  77.00 150.00   25
 13  \w     92.00 119.00   1.00    8.00    --   47.14  77.00-150.00   27
 14  \w     67.00  95.00   1.00    8.00    --   47.14-125.00 120.00   28
 15  \w     86.00 113.00   1.00    8.00    --   47.14  77.00-120.00   27
 16  \w    -17.00  25.00   1.00    8.00    --   47.14 -19.00-120.00   42
 17  \w     89.00 115.00   1.00    8.00    --   47.14  77.00 -60.00   26
 18  \w     87.00 113.00   1.00    8.00    --   47.14  77.00 -30.00   26
 19  \w    -26.00  41.00   1.00    8.00    --   47.14 -37.00 120.00   67
 20  \w   -145.00-120.00   1.00   30.00    --  -86.25 -93.00 128.00   25
 21  \w    -49.00 -17.00   1.00   30.00    --  -86.25  45.00 -90.00   32
 22  \w     94.00 138.00   1.00   30.00    --  107.75  61.00-180.00   44
 23  \w     96.00 176.00   1.00   30.00    --  107.75  45.00  90.00   80
 24  \w     44.00  69.00   1.00   30.00    --  107.75 -94.00  30.00   25
 25  \w     36.00 102.00   1.00   30.00    --  107.75 -77.00 -90.00   66
 26  \w     67.00  94.00   1.00   30.00    --  107.75 -77.00-180.00   27
 27  \w     35.00 102.00   1.00   30.00    --  107.75 -94.00 -90.00   67
 28  \w     99.00 178.00   1.00   30.00    --  107.75  45.00 -30.00   79
 29  \w     37.00  63.00   1.00   30.00    --  107.75 -77.00-180.00   26
 30  \w    129.00 175.00   1.00   30.00    --  107.75  45.00-150.00   46
 31  \w     91.00 173.00   1.00   30.00    --  107.75  61.00 -60.00   82
 32  \w     36.00 106.00   1.00   30.00    --  107.75 -77.00  60.00   70
 33  \w     37.00  69.00   1.00   30.00    --  107.75 -61.00 -60.00   32
 34  \w    139.00 176.00   1.00   30.00    --  107.75  15.00  30.00   37
 35  \w     71.00 106.00   1.00   30.00    --  107.75 -94.00-180.00   35
 36  \w     42.00  70.00   1.00   30.00    --  107.75 -61.00-180.00   28
 37  \w     85.00 119.00   1.00   30.00    --  107.75  77.00-180.00   34
 38  \w     39.00  78.00   1.00   30.00    --  107.75 -77.00 120.00   39
 39  \w     39.00  65.00   1.00   30.00    --  107.75 -94.00-180.00   26
 40  \w    147.00 175.00   1.00   30.00    --  107.75  61.00-180.00   28
 41  \w     44.00  71.00   1.00   30.00    --  107.75 -61.00  60.00   27
 42  \w     37.00  63.00   1.00   30.00    --  107.75 -61.00-150.00   26
 43  \w     98.00 123.00   1.00   30.00    --  107.75  61.00  60.00   25
 44  \w    132.00 157.00   1.00   30.00    --  107.75  61.00  60.00   25
 45  \w     36.00 105.00   1.00   30.00    --  107.75 -94.00  60.00   69
 46  \w     35.00  70.00   1.00   30.00    --  107.75 -61.00 -30.00   35
 47  \w     79.00 104.00   1.00   30.00    --  107.75 -94.00-150.00   25
 48  \w    110.00 164.00   1.00   30.00    --  107.75  45.00   0.00   54
 49  \w     72.00 103.00   1.00   30.00    --  107.75 -93.00 128.00   31
;
_diffrn_measurement_device 'four-circle diffractometer'
_diffrn_measurement_device_type 'XtaLAB Synergy, Dualflex, HyPix'
_diffrn_measurement_method '\w scans'
_diffrn_orient_matrix_type 'CrysAlisPro convention (1999,Acta A55,543-557)'
_diffrn_orient_matrix_UB_11 0.0258154000
_diffrn_orient_matrix_UB_12 -0.0700624000
_diffrn_orient_matrix_UB_13 0.0114164000
_diffrn_orient_matrix_UB_21 -0.0260121000
_diffrn_orient_matrix_UB_22 -0.0054745000
_diffrn_orient_matrix_UB_23 0.0515298000
_diffrn_orient_matrix_UB_31 -0.0570036000
_diffrn_orient_matrix_UB_32 -0.0291892000
_diffrn_orient_matrix_UB_33 -0.0369753000
_diffrn_radiation_monochromator mirror
_diffrn_radiation_probe x-ray
_diffrn_radiation_type 'Cu K\a'
_diffrn_radiation_wavelength 1.54184
_diffrn_reflns_av_R_equivalents 0.0917
_diffrn_reflns_av_unetI/netI 0.0536
_diffrn_reflns_Laue_measured_fraction_full 1.000
_diffrn_reflns_Laue_measured_fraction_max 0.984
_diffrn_reflns_limit_h_max 25
_diffrn_reflns_limit_h_min -29
_diffrn_reflns_limit_k_max 25
_diffrn_reflns_limit_k_min -25
_diffrn_reflns_limit_l_max 31
_diffrn_reflns_limit_l_min -31
_diffrn_reflns_number 150150
_diffrn_reflns_point_group_measured_fraction_full 1.000
_diffrn_reflns_point_group_measured_fraction_max 0.984
_diffrn_reflns_theta_full 67.684
_diffrn_reflns_theta_max 77.870
_diffrn_reflns_theta_min 2.334
_diffrn_source 'micro-focus sealed X-ray tube'
_diffrn_source_type 'PhotonJet (Cu) X-ray Source'
_exptl_absorpt_coefficient_mu 5.883
_exptl_absorpt_correction_T_max 1.00000
_exptl_absorpt_correction_T_min 0.67741
_exptl_absorpt_correction_type multi-scan
_exptl_absorpt_process_details
;
CrysAlisPro 1.171.41.123a (Rigaku Oxford Diffraction, 2022)
Empirical absorption correction using spherical harmonics,
implemented in SCALE3 ABSPACK scaling algorithm.
;
_exptl_crystal_colour yellow
_exptl_crystal_colour_primary yellow
_exptl_crystal_density_diffrn 1.284
_exptl_crystal_description prism
_exptl_crystal_F_000 4408
_exptl_crystal_size_max 0.03
_exptl_crystal_size_mid 0.02
_exptl_crystal_size_min 0.02
_refine_diff_density_max 1.978
_refine_diff_density_min -1.413
_refine_diff_density_rms 0.193
_refine_ls_extinction_method none
_refine_ls_goodness_of_fit_ref 0.890
_refine_ls_hydrogen_treatment constr
_refine_ls_matrix_type full
_refine_ls_number_parameters 1087
_refine_ls_number_reflns 23869
_refine_ls_number_restraints 156
_refine_ls_restrained_S_all 0.891
_refine_ls_R_factor_all 0.0978
_refine_ls_R_factor_gt 0.0865
_refine_ls_shift/su_max 0.001
_refine_ls_shift/su_mean 0.000
_refine_ls_structure_factor_coef Fsqd
_refine_ls_weighting_details 'w=1/[\s^2^(Fo^2^)+(0.1053P)^2^+280.5682P] where P=(Fo^2^+2Fc^2^)/3'
_refine_ls_weighting_scheme calc
_refine_ls_wR_factor_gt 0.2315
_refine_ls_wR_factor_ref 0.2405
_reflns_Friedel_coverage 0.000
_reflns_number_gt 19835
_reflns_number_total 23869
_reflns_threshold_expression 'I > 2\s(I)'
_cod_data_source_file d4sc05037a2.cif
_cod_data_source_block beaver-105
_cod_database_code 1573437
_shelx_shelxl_version_number 2019/3
_chemical_oxdiff_formula 'Mo C N O'
_shelx_space_group_comment
;
The symmetry employed for this shelxl refinement is uniquely defined
by the following loop, which should always be used as a source of
symmetry information in preference to the above space-group names.
They are only intended as comments.
;
_shelx_estimated_absorpt_t_max 0.891
_shelx_estimated_absorpt_t_min 0.843
_olex2_refinement_description
;
1. Fixed Uiso
 At 1.2 times of:
  All C(H) groups, All N(H,H) groups
 At 1.5 times of:
  All C(H,H,H) groups
2. Restrained distances
 N111-C111
 1.47 with sigma of 0.02
 N111-C112
 1.47 with sigma of 0.02
 C3S-C2S
 2.5 with sigma of 0.02
3. Uiso/Uaniso restraints and constraints
C111 \\sim N111: within 2A with sigma of 0.005 and sigma for terminal atoms of
0.01 within 2A
Uanis(N1S) \\sim Ueq, Uanis(C1S) \\sim Ueq, Uanis(O1S) \\sim Ueq, Uanis(C2S)
\\sim Ueq, Uanis(C3S) \\sim Ueq: with sigma of 0.025 and sigma for terminal
atoms of 0.05
Uanis(C2S) \\sim Ueq, Uanis(C3S) \\sim Ueq, Uanis(C91) \\sim Ueq, Uanis(N91)
\\sim Ueq, Uanis(C92) \\sim Ueq, Uanis(C102) \\sim Ueq, Uanis(N101) \\sim Ueq,
Uanis(C101) \\sim Ueq: with sigma of 0.05 and sigma for terminal atoms of 0.1
Uanis(N41) \\sim Ueq, Uanis(N1) \\sim Ueq, Uanis(N61) \\sim Ueq, Uanis(N91)
\\sim Ueq, Uanis(C101) \\sim Ueq, Uanis(C92) \\sim Ueq, Uanis(C112) \\sim Ueq,
Uanis(C111) \\sim Ueq, Uanis(N111) \\sim Ueq: with sigma of 0.01 and sigma for
terminal atoms of 0.02
Uanis(N1) \\sim Ueq: with sigma of 0.005 and sigma for terminal atoms of 0.01
Uanis(N31) \\sim Ueq, Uanis(N1) \\sim Ueq: with sigma of 0.05 and sigma for
terminal atoms of 0.1
Uanis(C91) \\sim Ueq: with sigma of 0.01 and sigma for terminal atoms of 0.02
Uanis(C102) \\sim Ueq: with sigma of 0.005 and sigma for terminal atoms of 0.01
Uanis(C7) \\sim Ueq: with sigma of 0.01 and sigma for terminal atoms of 0.02
4. Rigid body (RIGU) restrains
 C1S, C2S, C3S, N1S, O1S
 with sigma for 1-2 distances of 0.004 and sigma for 1-3 distances of 0.004
 C111, C112, N111
 with sigma for 1-2 distances of 0.004 and sigma for 1-3 distances of 0.004
5.a Rotating group:
 N11(H11A,H11B), N21(H21A,H21B), N31(H31A,H31B), N41(H41A,H41B), N51(H51A,H51B)
5.b Secondary CH2 refined with riding coordinates:
 N61(H61D,H61E), N71(H71D,H71E), N81(H81D,H81E), N91(H91D,H91E), N101(H10G,
 H10H), N111(H11I,H11J)
5.c Me refined with riding coordinates:
 C91(H91A,H91B,H91C), C92(H92A,H92B,H92C), C111(H11C,H11D,H11E), C112(H11F,
 H11G,H11H)
5.d Aromatic/amide H refined with riding coordinates:
 C3(H3), C6(H6), C8(H8), C13(H13), C16(H16), C18(H18), C23(H23), C26(H26),
 C28(H28), C33(H33), C36(H36), C38(H38), C43(H43), C46(H46), C48(H48), C53(H53),
  C56(H56), C58(H58), C1S(H1S)
5.e X=CH2 refined with riding coordinates:
 N1(H1A,H1B)
5.f Idealised Me refined as rotating group:
 C2S(H2SA,H2SB,H2SC), C3S(H3SA,H3SB,H3SC), C61(H61A,H61B,H61C), C62(H62A,H62B,
 H62C), C71(H71A,H71B,H71C), C72(H72A,H72B,H72C), C81(H81A,H81B,H81C), C82(H82A,
 H82B,H82C), C101(H10A,H10B,H10C), C102(H10D,H10E,H10F)
;
_smtbx_masks_void_probe_radius 1.0
_smtbx_masks_void_truncation_radius 1.0
_olex2_submission_special_instructions 'No special instructions were received'
_oxdiff_exptl_absorpt_empirical_details
;
Empirical correction (ABSPACK) includes:
- Absorption correction using spherical harmonics
- Frame scaling
;
_oxdiff_exptl_absorpt_empirical_full_max 2.273
_oxdiff_exptl_absorpt_empirical_full_min 0.713

loop_
_space_group_symop_operation_xyz
'x, y, z'
'-x+1/2, y+1/2, -z+1/2'
'-x, -y, -z'
'x-1/2, -y-1/2, z-1/2'

loop_
_atom_site_label
_atom_site_type_symbol
_atom_site_fract_x
_atom_site_fract_y
_atom_site_fract_z
_atom_site_U_iso_or_equiv
_atom_site_adp_type
_atom_site_occupancy
_atom_site_site_symmetry_order
_atom_site_calc_flag
_atom_site_refinement_flags_posn
_atom_site_refinement_flags_adp
_atom_site_refinement_flags_occupancy
_atom_site_disorder_assembly
_atom_site_disorder_group
C1 C 0.7560(4) 0.6574(5) 0.4731(4) 0.043(2) Uani 1 1 d . . . . .
C2 C 0.7599(5) 0.5908(5) 0.4981(4) 0.041(2) Uani 1 1 d . . . . .
C3 C 0.7739(4) 0.5833(5) 0.5557(4) 0.042(2) Uani 1 1 d . . . . .
H3 H 0.780786 0.620955 0.579385 0.050 Uiso 1 1 calc R U . . .
C4 C 0.7779(5) 0.5192(5) 0.5789(4) 0.047(2) Uani 1 1 d . . . . .
C5 C 0.7935(5) 0.5125(6) 0.6409(4) 0.049(3) Uani 1 1 d . . . . .
C6 C 0.7486(7) 0.5355(5) 0.4629(5) 0.063(4) Uani 1 1 d . . . . .
H6 H 0.737167 0.540973 0.423493 0.075 Uiso 1 1 calc R U . . .
C7 C 0.7541(7) 0.4725(7) 0.4861(5) 0.068(3) Uani 1 1 d . U . . .
C8 C 0.7680(6) 0.4663(6) 0.5447(5) 0.060(3) Uani 1 1 d . . . . .
H8 H 0.770588 0.423355 0.560660 0.072 Uiso 1 1 calc R U . . .
C11 C 0.6413(5) 0.5066(5) 0.7946(5) 0.050(3) Uani 1 1 d . . . . .
C12 C 0.5748(4) 0.5129(5) 0.7819(4) 0.038(2) Uani 1 1 d . . . . .
C13 C 0.5492(4) 0.5760(5) 0.7757(4) 0.038(2) Uani 1 1 d . . . . .
H13 H 0.573015 0.614536 0.780400 0.046 Uiso 1 1 calc R U . . .
C14 C 0.4893(4) 0.5805(5) 0.7627(4) 0.0343(19) Uani 1 1 d . . . . .
C15 C 0.4610(4) 0.6480(5) 0.7534(4) 0.037(2) Uani 1 1 d . . . . .
C16 C 0.5392(4) 0.4562(5) 0.7744(4) 0.041(2) Uani 1 1 d . . . . .
H16 H 0.557096 0.413852 0.779043 0.049 Uiso 1 1 calc R U . . .
C17 C 0.4779(4) 0.4612(5) 0.7600(4) 0.0363(19) Uani 1 1 d . . . . .
C18 C 0.4538(4) 0.5253(4) 0.7539(4) 0.0331(19) Uani 1 1 d . . . . .
H18 H 0.412300 0.530651 0.743427 0.040 Uiso 1 1 calc R U . . .
C21 C 0.4125(4) 0.8182(5) 0.5450(3) 0.0340(19) Uani 1 1 d . . . . .
C22 C 0.4223(4) 0.8084(4) 0.4881(3) 0.0298(17) Uani 1 1 d . . . . .
C23 C 0.4766(4) 0.8248(4) 0.4778(4) 0.0300(17) Uani 1 1 d . . . . .
H23 H 0.507023 0.843048 0.506622 0.036 Uiso 1 1 calc R U . . .
C24 C 0.4854(3) 0.8141(4) 0.4249(4) 0.0291(17) Uani 1 1 d . . . . .
C25 C 0.5439(4) 0.8281(5) 0.4145(4) 0.0336(19) Uani 1 1 d . . . . .
C26 C 0.3785(4) 0.7796(5) 0.4460(3) 0.0319(18) Uani 1 1 d . . . . .
H26 H 0.341690 0.768569 0.453199 0.038 Uiso 1 1 calc R U . . .
C27 C 0.3884(4) 0.7669(5) 0.3934(4) 0.0344(19) Uani 1 1 d . . . . .
C28 C 0.4424(4) 0.7848(5) 0.3835(4) 0.0351(19) Uani 1 1 d . . . . .
H28 H 0.449760 0.776794 0.347793 0.042 Uiso 1 1 calc R U . . .
C31 C 0.7316(4) 0.6284(4) 0.3070(4) 0.0334(18) Uani 1 1 d . . . . .
C32 C 0.7519(4) 0.5659(4) 0.2868(4) 0.0305(17) Uani 1 1 d . . . . .
C33 C 0.7258(4) 0.5061(4) 0.2983(4) 0.0326(18) Uani 1 1 d . . . . .
H33 H 0.695878 0.506369 0.318250 0.039 Uiso 1 1 calc R U . . .
C34 C 0.7445(4) 0.4475(4) 0.2799(4) 0.0351(19) Uani 1 1 d . . . . .
C35 C 0.7162(4) 0.3842(4) 0.2913(4) 0.0304(17) Uani 1 1 d . . . . .
C36 C 0.7954(5) 0.5658(5) 0.2581(4) 0.041(2) Uani 1 1 d . . . . .
H36 H 0.812300 0.606395 0.250772 0.049 Uiso 1 1 calc R U . . .
C37 C 0.8153(5) 0.5060(5) 0.2393(5) 0.045(2) Uani 1 1 d . . . . .
C38 C 0.7877(5) 0.4465(5) 0.2487(4) 0.042(2) Uani 1 1 d . . . . .
H38 H 0.798063 0.406090 0.234097 0.051 Uiso 1 1 calc R U . . .
C41 C 0.2404(4) 0.7758(5) 0.5295(4) 0.039(2) Uani 1 1 d . . . . .
C42 C 0.1959(4) 0.7722(5) 0.4751(4) 0.041(2) Uani 1 1 d . . . . .
C43 C 0.2081(4) 0.7319(5) 0.4337(4) 0.039(2) Uani 1 1 d . . . . .
H43 H 0.243015 0.706095 0.440948 0.047 Uiso 1 1 calc R U . . .
C44 C 0.1682(4) 0.7299(6) 0.3810(4) 0.046(2) Uani 1 1 d . . . . .
C45 C 0.1811(3) 0.6861(5) 0.3370(4) 0.038(2) Uani 1 1 d . . . . .
C46 C 0.1462(5) 0.8096(6) 0.4650(4) 0.051(3) Uani 1 1 d . . . . .
H46 H 0.139649 0.838065 0.493582 0.061 Uiso 1 1 calc R U . . .
C47 C 0.1038(5) 0.8071(8) 0.4129(5) 0.067(4) Uani 1 1 d . . . . .
C48 C 0.1178(4) 0.7666(7) 0.3715(5) 0.053(3) Uani 1 1 d . . . . .
H48 H 0.091146 0.764721 0.335682 0.064 Uiso 1 1 calc R U . . .
C51 C 0.5343(4) 0.7835(5) 0.2513(4) 0.0331(18) Uani 1 1 d . . . . .
C52 C 0.4781(4) 0.7777(4) 0.2086(3) 0.0299(17) Uani 1 1 d . . . . .
C53 C 0.4335(4) 0.7381(4) 0.2202(4) 0.0326(18) Uani 1 1 d . . . . .
H53 H 0.440160 0.713874 0.254155 0.039 Uiso 1 1 calc R U . . .
C54 C 0.3798(4) 0.7347(5) 0.1817(4) 0.0338(19) Uani 1 1 d . . . . .
C55 C 0.3332(4) 0.6900(5) 0.1930(4) 0.036(2) Uani 1 1 d . . . . .
C56 C 0.4675(4) 0.8112(6) 0.1581(4) 0.043(2) Uani 1 1 d . . . . .
H56 H 0.497268 0.839089 0.150682 0.052 Uiso 1 1 calc R U . . .
C57 C 0.4139(4) 0.8053(7) 0.1177(4) 0.052(3) Uani 1 1 d . . . . .
C58 C 0.3697(4) 0.7669(5) 0.1311(4) 0.040(2) Uani 1 1 d . . . . .
H58 H 0.332479 0.763031 0.105230 0.049 Uiso 1 1 calc R U . . .
Mo1 Mo 0.62360(3) 0.80754(3) 0.33523(3) 0.02570(15) Uani 1 1 d . . . . .
Mo2 Mo 0.71524(3) 0.73445(3) 0.36114(3) 0.02737(15) Uani 1 1 d . . . . .
Mo11 Mo 0.80830(3) 0.40734(4) 0.73382(3) 0.03665(18) Uani 1 1 d . . . . .
Mo12 Mo 0.74084(3) 0.40473(4) 0.80092(3) 0.03571(18) Uani 1 1 d . . . . .
Mo21 Mo 0.34529(3) 0.72212(3) 0.70467(3) 0.02671(15) Uani 1 1 d . . . . .
Mo22 Mo 0.32469(3) 0.79565(3) 0.61749(3) 0.02697(15) Uani 1 1 d . . . . .
N1 N 0.7448(7) 0.4177(7) 0.4522(6) 0.103(5) Uani 1 1 d . U . . .
H1A H 0.735200 0.422277 0.415584 0.124 Uiso 1 1 calc R U . . .
H1B H 0.748347 0.377936 0.467111 0.124 Uiso 1 1 calc R U . . .
N11 N 0.4427(4) 0.4062(4) 0.7552(4) 0.0430(19) Uani 1 1 d . . . . .
H11A H 0.413823 0.407227 0.724102 0.052 Uiso 1 1 d R U . . .
H11B H 0.464089 0.370501 0.753203 0.052 Uiso 1 1 d R U . . .
N21 N 0.3443(4) 0.7397(5) 0.3511(3) 0.046(2) Uani 1 1 d . . . . .
H21A H 0.359806 0.710149 0.332217 0.056 Uiso 1 1 d R U . . .
H21B H 0.317650 0.719630 0.365484 0.056 Uiso 1 1 d R U . . .
N31 N 0.8588(5) 0.5059(4) 0.2110(5) 0.060(3) Uani 1 1 d . U . . .
H31A H 0.848635 0.481516 0.180273 0.072 Uiso 1 1 d R U . . .
H31B H 0.865135 0.546969 0.201230 0.072 Uiso 1 1 d R U . . .
N41 N 0.0536(6) 0.8406(9) 0.4050(5) 0.093(4) Uani 1 1 d . U . . .
H41A H 0.062014 0.883741 0.406664 0.112 Uiso 1 1 d R U . . .
H41B H 0.029815 0.833347 0.371012 0.112 Uiso 1 1 d R U . . .
N51 N 0.4051(5) 0.8360(7) 0.0667(4) 0.068(3) Uani 1 1 d . . . . .
H51A H 0.373244 0.820487 0.042630 0.081 Uiso 1 1 d R U . . .
H51B H 0.400192 0.878978 0.071264 0.081 Uiso 1 1 d R U . . .
O1 O 0.6521(3) 0.8829(3) 0.3534(3) 0.0350(13) Uani 1 1 d . . . . .
O2 O 0.7681(3) 0.7882(3) 0.3870(3) 0.0404(15) Uani 1 1 d . . . . .
O3 O 0.6514(2) 0.7461(3) 0.3959(2) 0.0285(12) Uani 1 1 d . . . . .
O4 O 0.6714(2) 0.7679(3) 0.2891(2) 0.0295(12) Uani 1 1 d . . . . .
O5 O 0.7422(3) 0.6588(3) 0.4190(3) 0.0408(15) Uani 1 1 d . . . . .
O6 O 0.7658(4) 0.7073(4) 0.5025(3) 0.059(2) Uani 1 1 d . . . . .
O7 O 0.8056(4) 0.4528(4) 0.6574(3) 0.0538(19) Uani 1 1 d . . . . .
O8 O 0.7954(5) 0.5613(4) 0.6709(3) 0.067(3) Uani 1 1 d . . . . .
O11 O 0.8677(3) 0.4453(4) 0.7727(3) 0.0485(18) Uani 1 1 d . . . . .
O12 O 0.7828(3) 0.4428(4) 0.8572(3) 0.0492(17) Uani 1 1 d . . . . .
O13 O 0.7381(3) 0.4563(4) 0.7347(3) 0.0497(18) Uani 1 1 d . . . . .
O14 O 0.7887(3) 0.3367(3) 0.7786(3) 0.0358(14) Uani 1 1 d . . . . .
O15 O 0.6602(3) 0.4477(4) 0.8034(3) 0.0502(18) Uani 1 1 d . . . . .
O16 O 0.6719(3) 0.5566(4) 0.7989(5) 0.072(3) Uani 1 1 d . . . . .
O17 O 0.4054(3) 0.6478(3) 0.7376(3) 0.0348(13) Uani 1 1 d . . . . .
O18 O 0.4920(3) 0.6987(3) 0.7617(3) 0.0500(19) Uani 1 1 d . . . . .
O21 O 0.3690(3) 0.7783(3) 0.7556(2) 0.0352(14) Uani 1 1 d . . . . .
O22 O 0.3436(3) 0.8702(3) 0.6457(3) 0.0389(15) Uani 1 1 d . . . . .
O23 O 0.3868(3) 0.7320(3) 0.6475(3) 0.0329(13) Uani 1 1 d . . . . .
O24 O 0.2719(3) 0.7567(3) 0.6587(2) 0.0337(13) Uani 1 1 d . . . . .
O25 O 0.3590(3) 0.8069(3) 0.5479(3) 0.0365(14) Uani 1 1 d . . . . .
O26 O 0.4531(3) 0.8361(4) 0.5840(3) 0.0504(19) Uani 1 1 d . . . . .
O27 O 0.5488(3) 0.8182(3) 0.3645(2) 0.0364(14) Uani 1 1 d . . . . .
O28 O 0.5846(3) 0.8494(4) 0.4528(3) 0.0429(16) Uani 1 1 d . . . . .
O31 O 0.6815(2) 0.6325(3) 0.3171(3) 0.0300(12) Uani 1 1 d . . . . .
O32 O 0.7672(3) 0.6774(3) 0.3167(3) 0.0353(14) Uani 1 1 d . . . . .
O33 O 0.6955(3) 0.3787(3) 0.3333(2) 0.0305(12) Uani 1 1 d . . . . .
O34 O 0.7117(3) 0.3363(3) 0.2561(3) 0.0360(14) Uani 1 1 d . . . . .
O41 O 0.2727(3) 0.7264(3) 0.5474(2) 0.0321(13) Uani 1 1 d . . . . .
O42 O 0.2444(3) 0.8275(3) 0.5587(3) 0.0355(14) Uani 1 1 d . . . . .
O43 O 0.2327(3) 0.6680(4) 0.3380(3) 0.0410(15) Uani 1 1 d . . . . .
O44 O 0.1384(3) 0.6634(4) 0.2992(3) 0.0394(15) Uani 1 1 d . . . . .
O51 O 0.5525(3) 0.7362(3) 0.2839(2) 0.0302(12) Uani 1 1 d . . . . .
O52 O 0.5638(3) 0.8369(3) 0.2565(2) 0.0362(14) Uani 1 1 d . . . . .
O53 O 0.3354(3) 0.6700(3) 0.2420(2) 0.0334(13) Uani 1 1 d . . . . .
O54 O 0.2923(3) 0.6711(3) 0.1526(2) 0.0378(14) Uani 1 1 d . . . . .
C1S C 0.4613(12) 1.0129(17) 0.8247(15) 0.163(10) Uani 1 1 d . U . . .
H1S H 0.436610 1.043396 0.800561 0.196 Uiso 1 1 calc R U . . .
C2S C 0.5445(16) 1.0337(15) 0.7881(14) 0.200(13) Uani 1 1 d D U . . .
H2SA H 0.568281 1.071167 0.805871 0.300 Uiso 1 1 calc R U . . .
H2SB H 0.513718 1.049507 0.756253 0.300 Uiso 1 1 calc R U . . .
H2SC H 0.569617 1.001957 0.774870 0.300 Uiso 1 1 calc R U . . .
C3S C 0.5573(18) 0.966(2) 0.8750(16) 0.28(2) Uani 1 1 d D U . . .
H3SA H 0.598347 0.966047 0.872367 0.422 Uiso 1 1 calc R U . . .
H3SB H 0.543249 0.920073 0.874025 0.422 Uiso 1 1 calc R U . . .
H3SC H 0.554468 0.986586 0.910118 0.422 Uiso 1 1 calc R U . . .
N1S N 0.5193(10) 1.0041(12) 0.8255(11) 0.145(7) Uani 1 1 d . U . . .
O1S O 0.4430(13) 0.9753(19) 0.8603(14) 0.278(15) Uani 1 1 d . U . . .
C61 C 0.6659(7) 0.7856(12) 0.5681(7) 0.107(7) Uani 1 1 d . . . . .
H61A H 0.639175 0.747645 0.563521 0.160 Uiso 1 1 calc R U . . .
H61B H 0.645772 0.824799 0.577672 0.160 Uiso 1 1 calc R U . . .
H61C H 0.700871 0.776520 0.598209 0.160 Uiso 1 1 calc R U . . .
C62 C 0.7233(10) 0.8587(11) 0.5157(8) 0.112(7) Uani 1 1 d . . . . .
H62A H 0.732168 0.862318 0.478958 0.168 Uiso 1 1 calc R U . . .
H62B H 0.760035 0.853713 0.544628 0.168 Uiso 1 1 calc R U . . .
H62C H 0.702841 0.898685 0.523089 0.168 Uiso 1 1 calc R U . . .
N61 N 0.6832(7) 0.7972(8) 0.5164(6) 0.099(4) Uani 1 1 d . U . . .
H61D H 0.650034 0.801870 0.488428 0.119 Uiso 1 1 calc R U . . .
H61E H 0.702446 0.760773 0.508643 0.119 Uiso 1 1 calc R U . . .
C71 C 0.7445(8) 0.6709(9) 0.7465(8) 0.096(5) Uani 1 1 d . . . . .
H71A H 0.708072 0.668901 0.716864 0.143 Uiso 1 1 calc R U . . .
H71B H 0.774855 0.693949 0.732498 0.143 Uiso 1 1 calc R U . . .
H71C H 0.737305 0.694803 0.778743 0.143 Uiso 1 1 calc R U . . .
C72 C 0.8204(7) 0.6015(8) 0.8090(9) 0.098(6) Uani 1 1 d . . . . .
H72A H 0.853384 0.615952 0.794003 0.147 Uiso 1 1 calc R U . . .
H72B H 0.827463 0.556283 0.823230 0.147 Uiso 1 1 calc R U . . .
H72C H 0.816669 0.630937 0.839537 0.147 Uiso 1 1 calc R U . . .
N71 N 0.7646(5) 0.6035(6) 0.7635(5) 0.070(3) Uani 1 1 d . . . . .
H71D H 0.770376 0.581399 0.733117 0.084 Uiso 1 1 calc R U . . .
H71E H 0.735762 0.582116 0.775488 0.084 Uiso 1 1 calc R U . . .
C81 C 0.5619(6) 0.7872(8) 0.6778(6) 0.077(4) Uani 1 1 d . . . . .
H81A H 0.561684 0.744939 0.658393 0.116 Uiso 1 1 calc R U . . .
H81B H 0.592179 0.786345 0.713079 0.116 Uiso 1 1 calc R U . . .
H81C H 0.570333 0.822984 0.654127 0.116 Uiso 1 1 calc R U . . .
C82 C 0.5025(6) 0.8593(8) 0.7243(6) 0.076(4) Uani 1 1 d . . . . .
H82A H 0.516889 0.897139 0.706754 0.114 Uiso 1 1 calc R U . . .
H82B H 0.527718 0.852507 0.761912 0.114 Uiso 1 1 calc R U . . .
H82C H 0.462059 0.867729 0.726868 0.114 Uiso 1 1 calc R U . . .
N81 N 0.5038(5) 0.7983(6) 0.6895(5) 0.075(4) Uani 1 1 d . . . . .
H81D H 0.494142 0.762569 0.707794 0.090 Uiso 1 1 calc R U . . .
H81E H 0.476202 0.802315 0.656502 0.090 Uiso 1 1 calc R U . . .
C91 C 0.4578(12) 0.8152(15) 0.8632(11) 0.153(10) Uani 1 1 d . U . . .
H91A H 0.465423 0.786912 0.833415 0.229 Uiso 1 1 calc R U . . .
H91B H 0.454857 0.861248 0.850714 0.229 Uiso 1 1 calc R U . . .
H91C H 0.490182 0.810706 0.896711 0.229 Uiso 1 1 calc R U . . .
C92 C 0.3872(11) 0.8336(14) 0.9196(11) 0.141(9) Uani 1 1 d . U . . .
H92A H 0.349931 0.817702 0.926239 0.212 Uiso 1 1 calc R U . . .
H92B H 0.418342 0.829430 0.954064 0.212 Uiso 1 1 calc R U . . .
H92C H 0.383016 0.879972 0.908067 0.212 Uiso 1 1 calc R U . . .
N91 N 0.4020(8) 0.7949(10) 0.8763(7) 0.118(6) Uani 1 1 d . U . . .
H91D H 0.372435 0.798209 0.844768 0.142 Uiso 1 1 calc R U . . .
H91E H 0.404875 0.751795 0.887008 0.142 Uiso 1 1 calc R U . . .
C101 C 0.1342(8) 0.6979(11) 0.6445(8) 0.107(6) Uani 1 1 d . U . . .
H10A H 0.091738 0.705946 0.636941 0.160 Uiso 1 1 calc R U . . .
H10B H 0.143622 0.655920 0.664349 0.160 Uiso 1 1 calc R U . . .
H10C H 0.146062 0.696030 0.609005 0.160 Uiso 1 1 calc R U . . .
C102 C 0.1434(9) 0.8201(9) 0.6636(8) 0.099(5) Uani 1 1 d . U . . .
H10D H 0.147464 0.830177 0.625782 0.148 Uiso 1 1 calc R U . . .
H10E H 0.165822 0.852343 0.690023 0.148 Uiso 1 1 calc R U . . .
H10F H 0.101840 0.822163 0.664251 0.148 Uiso 1 1 calc R U . . .
N101 N 0.1665(4) 0.7528(6) 0.6797(4) 0.056(3) Uani 1 1 d . U . . .
H10G H 0.165385 0.745453 0.715874 0.068 Uiso 1 1 calc R U . . .
H10H H 0.204864 0.751328 0.678125 0.068 Uiso 1 1 calc R U . . .
C111 C 0.5072(12) 0.8495(13) 0.0205(12) 0.153(7) Uani 1 1 d D U . . .
H11C H 0.469235 0.839098 0.028461 0.230 Uiso 1 1 calc R U . . .
H11D H 0.503896 0.845351 -0.019815 0.230 Uiso 1 1 calc R U . . .
H11E H 0.537196 0.818834 0.040800 0.230 Uiso 1 1 calc R U . . .
C112 C 0.5817(12) 0.9184(15) 0.0211(12) 0.161(10) Uani 1 1 d D U . . .
H11F H 0.598900 0.962201 0.030728 0.241 Uiso 1 1 calc R U . . .
H11G H 0.608548 0.884604 0.041381 0.241 Uiso 1 1 calc R U . . .
H11H H 0.575247 0.911122 -0.019235 0.241 Uiso 1 1 calc R U . . .
N111 N 0.5232(10) 0.9140(12) 0.0374(10) 0.169(7) Uani 1 1 d D U . . .
H11I H 0.527742 0.919360 0.074880 0.203 Uiso 1 1 calc R U . . .
H11J H 0.496806 0.943995 0.018569 0.203 Uiso 1 1 calc R U . . .

loop_
_atom_site_aniso_label
_atom_site_aniso_U_11
_atom_site_aniso_U_22
_atom_site_aniso_U_33
_atom_site_aniso_U_23
_atom_site_aniso_U_13
_atom_site_aniso_U_12
C1 0.040(5) 0.043(6) 0.040(5) 0.009(4) 0.000(4) 0.003(4)
C2 0.047(5) 0.031(5) 0.037(5) 0.007(4) -0.007(4) -0.001(4)
C3 0.047(5) 0.040(5) 0.027(4) 0.000(4) -0.012(4) -0.008(4)
C4 0.041(5) 0.047(6) 0.041(5) 0.005(4) -0.011(4) -0.002(4)
C5 0.038(5) 0.065(7) 0.040(5) 0.016(5) 0.004(4) -0.002(5)
C6 0.109(11) 0.031(5) 0.033(5) 0.000(4) -0.012(6) 0.000(6)
C7 0.091(7) 0.053(6) 0.047(6) -0.005(5) -0.008(5) -0.004(6)
C8 0.069(8) 0.053(7) 0.049(6) 0.007(5) -0.006(6) 0.003(6)
C11 0.052(6) 0.039(6) 0.054(6) -0.001(5) 0.001(5) 0.009(5)
C12 0.031(5) 0.029(4) 0.049(5) -0.002(4) 0.003(4) 0.000(4)
C13 0.029(4) 0.028(4) 0.051(6) 0.001(4) -0.005(4) 0.009(3)
C14 0.028(4) 0.033(5) 0.036(5) -0.002(4) -0.003(3) 0.009(3)
C15 0.039(5) 0.035(5) 0.029(4) 0.000(4) -0.006(4) 0.013(4)
C16 0.034(5) 0.032(5) 0.052(6) -0.001(4) 0.001(4) 0.008(4)
C17 0.031(4) 0.034(5) 0.043(5) 0.001(4) 0.008(4) 0.002(4)
C18 0.023(4) 0.028(4) 0.045(5) 0.001(4) 0.002(3) 0.006(3)
C21 0.040(5) 0.041(5) 0.023(4) -0.006(3) 0.013(4) 0.001(4)
C22 0.032(4) 0.034(4) 0.022(4) 0.002(3) 0.005(3) 0.006(3)
C23 0.035(4) 0.025(4) 0.032(4) 0.000(3) 0.012(3) 0.000(3)
C24 0.018(4) 0.029(4) 0.041(5) 0.001(3) 0.009(3) -0.004(3)
C25 0.034(4) 0.043(5) 0.026(4) -0.003(4) 0.012(3) 0.004(4)
C26 0.030(4) 0.050(5) 0.016(3) 0.000(3) 0.008(3) 0.002(4)
C27 0.028(4) 0.051(5) 0.024(4) -0.004(4) 0.006(3) -0.009(4)
C28 0.024(4) 0.046(5) 0.037(5) -0.003(4) 0.009(3) -0.007(4)
C31 0.033(4) 0.029(4) 0.041(5) 0.007(4) 0.015(4) 0.003(3)
C32 0.033(4) 0.028(4) 0.031(4) 0.001(3) 0.010(3) 0.003(3)
C33 0.044(5) 0.027(4) 0.033(4) -0.001(3) 0.021(4) -0.001(4)
C34 0.038(5) 0.029(4) 0.044(5) 0.001(4) 0.021(4) 0.003(4)
C35 0.029(4) 0.024(4) 0.039(5) 0.006(3) 0.010(3) 0.008(3)
C36 0.052(6) 0.025(4) 0.053(6) -0.006(4) 0.028(5) -0.004(4)
C37 0.049(6) 0.027(5) 0.070(7) 0.004(4) 0.039(5) 0.001(4)
C38 0.060(6) 0.028(5) 0.047(5) -0.002(4) 0.029(5) 0.005(4)
C41 0.033(5) 0.044(5) 0.039(5) 0.021(4) 0.010(4) 0.010(4)
C42 0.024(4) 0.055(6) 0.044(5) 0.009(4) 0.008(4) 0.003(4)
C43 0.022(4) 0.054(6) 0.042(5) 0.005(4) 0.010(4) 0.006(4)
C44 0.037(5) 0.065(7) 0.037(5) 0.013(5) 0.010(4) 0.014(5)
C45 0.015(4) 0.058(6) 0.033(4) 0.010(4) -0.009(3) -0.006(4)
C46 0.053(6) 0.063(7) 0.036(5) 0.010(5) 0.009(5) 0.024(5)
C47 0.037(6) 0.117(12) 0.045(6) 0.005(7) 0.009(5) 0.040(7)
C48 0.029(5) 0.088(9) 0.040(5) 0.017(6) 0.003(4) 0.022(5)
C51 0.030(4) 0.040(5) 0.031(4) 0.002(4) 0.010(3) 0.009(4)
C52 0.029(4) 0.036(4) 0.026(4) 0.007(3) 0.009(3) 0.004(3)
C53 0.026(4) 0.036(5) 0.030(4) 0.002(3) -0.004(3) 0.010(3)
C54 0.024(4) 0.049(5) 0.026(4) -0.004(4) 0.002(3) 0.010(4)
C55 0.031(4) 0.045(5) 0.029(4) 0.002(4) 0.002(3) 0.009(4)
C56 0.023(4) 0.068(7) 0.040(5) 0.015(5) 0.012(4) 0.002(4)
C57 0.031(5) 0.093(9) 0.029(5) 0.027(5) 0.004(4) 0.013(5)
C58 0.024(4) 0.065(7) 0.033(5) 0.017(4) 0.009(3) 0.010(4)
Mo1 0.0259(3) 0.0258(3) 0.0275(3) 0.0034(2) 0.0107(2) 0.0007(2)
Mo2 0.0263(3) 0.0258(3) 0.0303(3) 0.0019(2) 0.0074(2) -0.0001(2)
Mo11 0.0269(3) 0.0451(4) 0.0318(4) 0.0088(3) -0.0046(3) 0.0008(3)
Mo12 0.0265(3) 0.0405(4) 0.0345(4) 0.0016(3) -0.0035(3) 0.0056(3)
Mo21 0.0307(3) 0.0244(3) 0.0273(3) 0.0017(2) 0.0113(3) 0.0046(2)
Mo22 0.0285(3) 0.0285(3) 0.0263(3) 0.0021(2) 0.0114(2) 0.0011(3)
N1 0.149(9) 0.072(7) 0.073(7) 0.004(6) -0.003(7) -0.001(7)
N11 0.039(4) 0.029(4) 0.057(5) 0.000(4) 0.004(4) 0.004(3)
N21 0.030(4) 0.071(6) 0.038(4) -0.018(4) 0.008(3) -0.017(4)
N31 0.080(7) 0.032(4) 0.091(8) -0.005(5) 0.067(6) -0.003(4)
N41 0.069(7) 0.139(11) 0.064(7) 0.003(7) 0.002(6) 0.051(8)
N51 0.054(6) 0.109(9) 0.033(5) 0.035(5) -0.003(4) 0.008(6)
O1 0.040(3) 0.028(3) 0.040(3) 0.000(3) 0.015(3) -0.003(3)
O2 0.036(3) 0.033(3) 0.052(4) -0.008(3) 0.009(3) -0.003(3)
O3 0.027(3) 0.031(3) 0.030(3) 0.004(2) 0.009(2) -0.002(2)
O4 0.027(3) 0.033(3) 0.030(3) 0.008(2) 0.011(2) 0.003(2)
O5 0.035(3) 0.038(4) 0.046(4) 0.006(3) 0.003(3) 0.010(3)
O6 0.077(6) 0.036(4) 0.051(4) 0.000(3) -0.008(4) -0.005(4)
O7 0.065(5) 0.054(5) 0.036(4) 0.017(3) 0.000(3) -0.003(4)
O8 0.110(8) 0.056(5) 0.031(4) -0.001(4) 0.010(4) -0.019(5)
O11 0.031(3) 0.061(5) 0.044(4) 0.009(3) -0.010(3) 0.003(3)
O12 0.041(4) 0.058(5) 0.045(4) 0.003(3) 0.003(3) 0.000(3)
O13 0.052(4) 0.044(4) 0.041(4) 0.006(3) -0.013(3) 0.005(3)
O14 0.029(3) 0.045(4) 0.031(3) 0.012(3) 0.002(2) 0.008(3)
O15 0.036(4) 0.048(4) 0.060(5) -0.007(3) 0.000(3) 0.011(3)
O16 0.028(4) 0.055(5) 0.128(8) -0.017(5) 0.007(4) -0.006(3)
O17 0.039(3) 0.028(3) 0.034(3) 0.003(2) 0.003(3) 0.009(3)
O18 0.037(4) 0.034(4) 0.069(5) -0.005(3) -0.006(3) 0.001(3)
O21 0.051(4) 0.030(3) 0.026(3) -0.006(2) 0.012(3) -0.004(3)
O22 0.053(4) 0.033(3) 0.034(3) -0.003(3) 0.018(3) -0.002(3)
O23 0.026(3) 0.029(3) 0.047(4) -0.007(3) 0.015(3) 0.000(2)
O24 0.028(3) 0.048(4) 0.029(3) 0.009(3) 0.014(2) 0.009(3)
O25 0.035(3) 0.048(4) 0.031(3) 0.004(3) 0.016(3) -0.002(3)
O26 0.042(4) 0.078(5) 0.032(3) -0.011(3) 0.010(3) -0.020(4)
O27 0.046(4) 0.045(4) 0.024(3) -0.005(3) 0.018(3) 0.000(3)
O28 0.025(3) 0.062(5) 0.041(4) -0.010(3) 0.007(3) -0.010(3)
O31 0.022(3) 0.027(3) 0.042(3) -0.001(2) 0.009(2) 0.000(2)
O32 0.039(3) 0.026(3) 0.049(4) -0.002(3) 0.025(3) -0.002(3)
O33 0.039(3) 0.025(3) 0.032(3) 0.003(2) 0.017(3) -0.004(2)
O34 0.048(4) 0.023(3) 0.044(4) 0.003(3) 0.025(3) -0.003(3)
O41 0.035(3) 0.031(3) 0.028(3) -0.001(2) 0.003(2) 0.004(2)
O42 0.035(3) 0.036(3) 0.035(3) 0.006(3) 0.008(3) 0.006(3)
O43 0.033(3) 0.053(4) 0.035(3) 0.008(3) 0.005(3) -0.001(3)
O44 0.020(3) 0.060(4) 0.033(3) 0.008(3) -0.002(2) -0.003(3)
O51 0.030(3) 0.033(3) 0.026(3) 0.003(2) 0.003(2) 0.006(2)
O52 0.042(4) 0.037(3) 0.028(3) 0.008(3) 0.006(3) 0.003(3)
O53 0.029(3) 0.041(3) 0.028(3) 0.000(3) 0.004(2) 0.002(3)
O54 0.036(3) 0.049(4) 0.024(3) 0.006(3) -0.002(2) 0.005(3)
C1S 0.101(11) 0.18(2) 0.20(2) -0.013(15) 0.023(13) -0.032(13)
C2S 0.22(3) 0.15(2) 0.27(3) -0.038(19) 0.14(2) 0.00(2)
C3S 0.21(3) 0.34(4) 0.27(3) 0.05(3) -0.01(2) 0.06(3)
N1S 0.120(11) 0.133(14) 0.184(16) -0.030(12) 0.043(11) 0.015(11)
O1S 0.21(2) 0.37(3) 0.27(3) 0.08(2) 0.08(2) -0.02(2)
C61 0.063(10) 0.18(2) 0.061(9) -0.007(11) -0.008(7) 0.007(11)
C62 0.137(18) 0.112(16) 0.088(13) 0.007(11) 0.029(12) 0.021(14)
N61 0.098(8) 0.102(8) 0.089(7) -0.025(6) 0.006(6) 0.024(7)
C71 0.074(10) 0.081(11) 0.122(15) -0.010(10) 0.006(10) -0.028(9)
C72 0.077(11) 0.068(10) 0.140(17) -0.022(10) 0.008(11) -0.022(8)
N71 0.063(7) 0.057(7) 0.096(9) -0.027(6) 0.033(6) -0.020(5)
C81 0.065(9) 0.097(11) 0.067(9) -0.026(8) 0.011(7) -0.020(8)
C82 0.051(7) 0.093(11) 0.073(9) 0.009(8) -0.008(6) -0.017(7)
N81 0.052(6) 0.083(8) 0.075(7) 0.017(6) -0.011(5) -0.037(6)
C91 0.146(16) 0.185(18) 0.120(15) -0.022(14) 0.018(13) -0.008(15)
C92 0.121(14) 0.165(17) 0.131(15) -0.041(13) 0.018(12) 0.016(13)
N91 0.117(9) 0.143(10) 0.100(8) -0.004(7) 0.035(7) -0.003(8)
C101 0.096(11) 0.135(14) 0.079(10) -0.009(10) 0.002(9) -0.044(10)
C102 0.101(9) 0.103(9) 0.094(9) 0.002(7) 0.027(7) 0.036(7)
N101 0.026(4) 0.108(8) 0.038(4) 0.009(5) 0.011(3) 0.012(5)
C111 0.143(11) 0.173(12) 0.144(11) 0.018(10) 0.037(9) -0.004(9)
C112 0.168(14) 0.155(17) 0.166(18) 0.024(14) 0.054(13) 0.001(12)
N111 0.163(9) 0.178(11) 0.162(10) 0.016(8) 0.030(7) -0.005(8)

loop_
_atom_type_symbol
_atom_type_description
_atom_type_scat_dispersion_real
_atom_type_scat_dispersion_imag
_atom_type_scat_source
C C 0.0181 0.0091 'International Tables Vol C Tables 4.2.6.8 and 6.1.1.4'
H H 0.0000 0.0000 'International Tables Vol C Tables 4.2.6.8 and 6.1.1.4'
Mo Mo -0.0483 2.7339 'International Tables Vol C Tables 4.2.6.8 and 6.1.1.4'
N N 0.0311 0.0180 'International Tables Vol C Tables 4.2.6.8 and 6.1.1.4'
O O 0.0492 0.0322 'International Tables Vol C Tables 4.2.6.8 and 6.1.1.4'

loop_
_geom_angle_atom_site_label_1
_geom_angle_atom_site_label_2
_geom_angle_atom_site_label_3
_geom_angle
_geom_angle_site_symmetry_1
_geom_angle_site_symmetry_3
_geom_angle_publ_flag
O5 C1 C2 115.1(9) . . ?
O6 C1 C2 121.4(9) . . ?
O6 C1 O5 123.4(9) . . ?
C3 C2 C1 120.2(9) . . ?
C3 C2 C6 120.5(9) . . ?
C6 C2 C1 119.3(9) . . ?
C2 C3 H3 120.3 . . ?
C2 C3 C4 119.4(9) . . ?
C4 C3 H3 120.3 . . ?
C3 C4 C5 118.3(10) . . ?
C8 C4 C3 119.6(10) . . ?
C8 C4 C5 122.1(11) . . ?
O7 C5 C4 112.9(10) . . ?
O8 C5 C4 120.7(10) . . ?
O8 C5 O7 126.4(10) . . ?
C2 C6 H6 120.1 . . ?
C7 C6 C2 119.7(10) . . ?
C7 C6 H6 120.1 . . ?
C6 C7 C8 118.6(11) . . ?
N1 C7 C6 120.5(12) . . ?
N1 C7 C8 120.9(13) . . ?
C4 C8 C7 122.1(12) . . ?
C4 C8 H8 118.9 . . ?
C7 C8 H8 118.9 . . ?
O15 C11 C12 114.3(10) . . ?
O16 C11 C12 119.8(9) . . ?
O16 C11 O15 125.8(11) . . ?
C13 C12 C11 119.2(9) . . ?
C13 C12 C16 120.4(9) . . ?
C16 C12 C11 120.4(8) . . ?
C12 C13 H13 120.9 . . ?
C14 C13 C12 118.3(9) . . ?
C14 C13 H13 120.9 . . ?
C13 C14 C15 118.9(9) . . ?
C13 C14 C18 122.0(8) . . ?
C18 C14 C15 118.9(8) . . ?
O17 C15 C14 115.1(8) . . ?
O18 C15 C14 120.2(8) . . ?
O18 C15 O17 124.7(8) . . ?
C12 C16 H16 119.5 . . ?
C17 C16 C12 121.1(9) . . ?
C17 C16 H16 119.5 . . ?
C16 C17 C18 117.0(9) . . ?
N11 C17 C16 121.6(9) . . ?
N11 C17 C18 121.3(8) . . ?
C14 C18 C17 121.3(8) . . ?
C14 C18 H18 119.4 . . ?
C17 C18 H18 119.4 . . ?
O25 C21 C22 113.8(8) . . ?
O26 C21 C22 120.5(8) . . ?
O26 C21 O25 125.8(8) . . ?
C23 C22 C21 119.8(8) . . ?
C26 C22 C21 120.1(8) . . ?
C26 C22 C23 120.0(8) . . ?
C22 C23 H23 120.5 . . ?
C24 C23 C22 119.0(8) . . ?
C24 C23 H23 120.5 . . ?
C23 C24 C25 119.3(8) . . ?
C28 C24 C23 120.9(8) . . ?
C28 C24 C25 119.5(8) . . ?
O27 C25 C24 116.1(8) . . ?
O28 C25 C24 120.4(8) . . ?
O28 C25 O27 123.5(8) . . ?
C22 C26 H26 119.7 . . ?
C27 C26 C22 120.7(8) . . ?
C27 C26 H26 119.7 . . ?
C28 C27 C26 118.5(8) . . ?
N21 C27 C26 120.6(8) . . ?
N21 C27 C28 120.8(8) . . ?
C24 C28 C27 120.8(8) . . ?
C24 C28 H28 119.6 . . ?
C27 C28 H28 119.6 . . ?
C32 C31 Mo2 167.5(7) . . ?
O31 C31 C32 120.9(8) . . ?
O31 C31 Mo2 65.5(5) . . ?
O31 C31 O32 120.5(8) . . ?
O32 C31 C32 118.5(8) . . ?
O32 C31 Mo2 55.7(4) . . ?
C33 C32 C31 118.3(8) . . ?
C36 C32 C31 120.9(8) . . ?
C36 C32 C33 120.8(8) . . ?
C32 C33 H33 120.5 . . ?
C34 C33 C32 118.9(8) . . ?
C34 C33 H33 120.5 . . ?
C33 C34 C35 119.0(8) . . ?
C33 C34 C38 121.2(8) . . ?
C38 C34 C35 119.8(8) . . ?
C34 C35 Mo21 170.6(7) . 3_666 ?
O33 C35 C34 120.5(8) . . ?
O33 C35 Mo21 64.3(4) . 3_666 ?
O33 C35 O34 120.4(8) . . ?
O34 C35 C34 119.1(8) . . ?
O34 C35 Mo21 56.6(4) . 3_666 ?
C32 C36 H36 119.5 . . ?
C32 C36 C37 121.0(8) . . ?
C37 C36 H36 119.5 . . ?
C38 C37 C36 118.4(8) . . ?
N31 C37 C36 120.9(9) . . ?
N31 C37 C38 120.7(9) . . ?
C34 C38 C37 119.6(8) . . ?
C34 C38 H38 120.2 . . ?
C37 C38 H38 120.2 . . ?
C42 C41 Mo22 171.6(7) . . ?
O41 C41 C42 120.2(10) . . ?
O41 C41 Mo22 64.0(5) . . ?
O42 C41 C42 119.5(8) . . ?
O42 C41 Mo22 57.1(5) . . ?
O42 C41 O41 120.2(9) . . ?
C43 C42 C41 117.7(8) . . ?
C46 C42 C41 121.3(10) . . ?
C46 C42 C43 120.9(9) . . ?
C42 C43 H43 120.5 . . ?
C42 C43 C44 119.0(9) . . ?
C44 C43 H43 120.5 . . ?
C43 C44 C45 118.9(9) . . ?
C48 C44 C43 119.8(10) . . ?
C48 C44 C45 121.3(9) . . ?
C44 C45 Mo11 169.3(7) . 3_666 ?
O43 C45 C44 121.7(8) . . ?
O43 C45 Mo11 63.6(6) . 3_666 ?
O43 C45 O44 119.1(10) . . ?
O44 C45 C44 119.1(8) . . ?
O44 C45 Mo11 55.8(5) . 3_666 ?
C42 C46 H46 119.2 . . ?
C42 C46 C47 121.6(11) . . ?
C47 C46 H46 119.2 . . ?
C48 C47 C46 116.2(9) . . ?
N41 C47 C46 120.9(12) . . ?
N41 C47 C48 122.9(12) . . ?
C44 C48 C47 122.4(10) . . ?
C44 C48 H48 118.8 . . ?
C47 C48 H48 118.8 . . ?
C52 C51 Mo1 170.1(6) . . ?
O51 C51 C52 120.0(8) . . ?
O51 C51 Mo1 63.4(5) . . ?
O51 C51 O52 119.4(8) . . ?
O52 C51 C52 120.5(8) . . ?
O52 C51 Mo1 56.6(4) . . ?
C53 C52 C51 118.8(7) . . ?
C56 C52 C51 122.3(8) . . ?
C56 C52 C53 118.9(8) . . ?
C52 C53 H53 120.3 . . ?
C54 C53 C52 119.4(8) . . ?
C54 C53 H53 120.3 . . ?
C53 C54 C55 119.2(8) . . ?
C58 C54 C53 121.7(9) . . ?
C58 C54 C55 118.9(8) . . ?
C54 C55 Mo12 168.3(7) . 3_666 ?
O53 C55 C54 120.6(8) . . ?
O53 C55 Mo12 65.4(5) . 3_666 ?
O54 C55 C54 119.0(8) . . ?
O54 C55 Mo12 55.7(5) . 3_666 ?
O54 C55 O53 120.4(9) . . ?
C52 C56 H56 119.0 . . ?
C52 C56 C57 122.0(9) . . ?
C57 C56 H56 119.0 . . ?
C58 C57 C56 117.6(9) . . ?
N51 C57 C56 121.4(10) . . ?
N51 C57 C58 121.0(10) . . ?
C54 C58 C57 120.3(9) . . ?
C54 C58 H58 119.8 . . ?
C57 C58 H58 119.8 . . ?
Mo2 Mo1 C51 123.6(2) . . ?
O1 Mo1 C51 124.8(3) . . ?
O1 Mo1 Mo2 101.7(2) . . ?
O1 Mo1 O3 110.0(3) . . ?
O1 Mo1 O4 106.3(3) . . ?
O1 Mo1 O27 97.4(3) . . ?
O1 Mo1 O51 153.1(3) . . ?
O1 Mo1 O52 96.7(3) . . ?
O3 Mo1 C51 123.2(3) . . ?
O3 Mo1 Mo2 47.93(17) . . ?
O3 Mo1 O4 93.0(2) . . ?
O3 Mo1 O27 87.3(2) . . ?
O3 Mo1 O51 94.7(2) . . ?
O3 Mo1 O52 152.3(2) . . ?
O4 Mo1 C51 85.7(3) . . ?
O4 Mo1 Mo2 48.82(17) . . ?
O4 Mo1 O27 154.6(3) . . ?
O4 Mo1 O51 82.2(2) . . ?
O4 Mo1 O52 86.0(2) . . ?
O27 Mo1 C51 73.1(3) . . ?
O27 Mo1 Mo2 134.98(19) . . ?
O27 Mo1 O51 72.5(2) . . ?
O27 Mo1 O52 82.2(2) . . ?
O51 Mo1 C51 28.8(2) . . ?
O51 Mo1 Mo2 102.83(14) . . ?
O52 Mo1 C51 29.2(3) . . ?
O52 Mo1 Mo2 134.31(18) . . ?
O52 Mo1 O51 57.8(2) . . ?
Mo1 Mo2 C31 124.7(2) . . ?
O2 Mo2 C31 123.3(3) . . ?
O2 Mo2 Mo1 102.7(2) . . ?
O2 Mo2 O3 109.9(3) . . ?
O2 Mo2 O4 107.6(3) . . ?
O2 Mo2 O5 98.4(3) . . ?
O2 Mo2 O31 151.8(3) . . ?
O2 Mo2 O32 94.9(3) . . ?
O3 Mo2 C31 124.0(3) . . ?
O3 Mo2 Mo1 48.63(17) . . ?
O3 Mo2 O4 94.0(2) . . ?
O3 Mo2 O5 85.6(3) . . ?
O3 Mo2 O31 95.8(2) . . ?
O3 Mo2 O32 153.2(2) . . ?
O4 Mo2 C31 86.0(3) . . ?
O4 Mo2 Mo1 49.14(17) . . ?
O4 Mo2 O5 152.4(3) . . ?
O4 Mo2 O31 81.0(2) . . ?
O4 Mo2 O32 87.8(3) . . ?
O5 Mo2 C31 71.7(3) . . ?
O5 Mo2 Mo1 133.85(19) . . ?
O5 Mo2 O31 71.7(2) . . ?
O5 Mo2 O32 80.7(3) . . ?
O31 Mo2 C31 28.9(2) . . ?
O31 Mo2 Mo1 102.90(14) . . ?
O32 Mo2 C31 29.3(2) . . ?
O32 Mo2 Mo1 136.55(19) . . ?
O32 Mo2 O31 58.0(2) . . ?
Mo12 Mo11 C45 126.1(2) . 3_666 ?
O7 Mo11 C45 72.8(3) . 3_666 ?
O7 Mo11 Mo12 135.1(2) . . ?
O7 Mo11 O43 71.9(3) . 3_666 ?
O7 Mo11 O44 81.2(3) . 3_666 ?
O11 Mo11 C45 120.8(3) . 3_666 ?
O11 Mo11 Mo12 101.4(3) . . ?
O11 Mo11 O7 98.8(3) . . ?
O11 Mo11 O13 110.6(3) . . ?
O11 Mo11 O14 107.0(3) . . ?
O11 Mo11 O43 149.1(3) . 3_666 ?
O11 Mo11 O44 92.5(3) . 3_666 ?
O13 Mo11 C45 126.7(3) . 3_666 ?
O13 Mo11 Mo12 48.5(2) . . ?
O13 Mo11 O7 86.8(3) . . ?
O13 Mo11 O14 93.0(3) . . ?
O13 Mo11 O43 98.5(3) . 3_666 ?
O13 Mo11 O44 155.4(3) . 3_666 ?
O14 Mo11 C45 85.4(3) . 3_666 ?
O14 Mo11 Mo12 48.89(19) . . ?
O14 Mo11 O7 152.3(3) . . ?
O14 Mo11 O43 80.8(3) . 3_666 ?
O14 Mo11 O44 87.9(3) . 3_666 ?
O43 Mo11 C45 28.6(2) 3_666 3_666 ?
O43 Mo11 Mo12 105.67(16) 3_666 . ?
O44 Mo11 C45 28.9(2) 3_666 3_666 ?
O44 Mo11 Mo12 136.77(18) 3_666 . ?
O44 Mo11 O43 57.4(2) 3_666 3_666 ?
Mo11 Mo12 C55 125.2(2) . 3_666 ?
O12 Mo12 C55 123.6(3) . 3_666 ?
O12 Mo12 Mo11 101.2(3) . . ?
O12 Mo12 O13 110.1(3) . . ?
O12 Mo12 O14 107.3(3) . . ?
O12 Mo12 O15 97.9(3) . . ?
O12 Mo12 O53 152.0(3) . 3_666 ?
O12 Mo12 O54 95.9(3) . 3_666 ?
O13 Mo12 C55 124.1(3) . 3_666 ?
O13 Mo12 Mo11 48.5(2) . . ?
O13 Mo12 O14 92.7(3) . . ?
O13 Mo12 O15 87.4(3) . . ?
O13 Mo12 O53 95.8(3) . 3_666 ?
O13 Mo12 O54 152.7(3) . 3_666 ?
O14 Mo12 C55 86.1(3) . 3_666 ?
O14 Mo12 Mo11 48.56(19) . . ?
O14 Mo12 O15 153.1(3) . . ?
O14 Mo12 O53 81.1(2) . 3_666 ?
O14 Mo12 O54 87.3(3) . 3_666 ?
O15 Mo12 C55 71.8(3) . 3_666 ?
O15 Mo12 Mo11 135.7(2) . . ?
O15 Mo12 O53 72.1(3) . 3_666 ?
O15 Mo12 O54 80.6(3) . 3_666 ?
O53 Mo12 C55 28.8(2) 3_666 3_666 ?
O53 Mo12 Mo11 103.97(15) 3_666 . ?
O54 Mo12 C55 28.7(2) 3_666 3_666 ?
O54 Mo12 Mo11 135.62(18) 3_666 . ?
O54 Mo12 O53 57.2(2) 3_666 3_666 ?
Mo22 Mo21 C35 121.3(2) . 3_666 ?
O17 Mo21 C35 73.5(3) . 3_666 ?
O17 Mo21 Mo22 135.83(18) . . ?
O17 Mo21 O33 72.5(2) . 3_666 ?
O17 Mo21 O34 82.2(3) . 3_666 ?
O21 Mo21 C35 127.9(3) . 3_666 ?
O21 Mo21 Mo22 101.1(2) . . ?
O21 Mo21 O17 97.4(3) . . ?
O21 Mo21 O23 110.1(3) . . ?
O21 Mo21 O24 106.0(3) . . ?
O21 Mo21 O33 155.7(3) . 3_666 ?
O21 Mo21 O34 99.4(3) . 3_666 ?
O23 Mo21 C35 120.1(3) . 3_666 ?
O23 Mo21 Mo22 49.11(19) . . ?
O23 Mo21 O17 86.9(3) . . ?
O23 Mo21 O24 94.0(3) . . ?
O23 Mo21 O33 91.6(2) . 3_666 ?
O23 Mo21 O34 149.6(2) . 3_666 ?
O24 Mo21 C35 84.3(3) . 3_666 ?
O24 Mo21 Mo22 48.92(17) . . ?
O24 Mo21 O17 154.7(3) . . ?
O24 Mo21 O33 82.2(3) . 3_666 ?
O24 Mo21 O34 84.5(3) . 3_666 ?
O33 Mo21 C35 28.7(2) 3_666 3_666 ?
O33 Mo21 Mo22 101.28(14) 3_666 . ?
O34 Mo21 C35 29.5(3) 3_666 3_666 ?
O34 Mo21 Mo22 132.64(18) 3_666 . ?
O34 Mo21 O33 58.1(2) 3_666 3_666 ?
Mo21 Mo22 C41 124.2(2) . . ?
O22 Mo22 C41 124.0(3) . . ?
O22 Mo22 Mo21 101.5(2) . . ?
O22 Mo22 O23 109.9(3) . . ?
O22 Mo22 O24 106.6(3) . . ?
O22 Mo22 O25 97.3(3) . . ?
O22 Mo22 O41 152.7(3) . . ?
O22 Mo22 O42 96.2(3) . . ?
O23 Mo22 C41 124.2(3) . . ?
O23 Mo22 Mo21 47.66(18) . . ?
O23 Mo22 O25 89.0(3) . . ?
O23 Mo22 O41 95.2(2) . . ?
O23 Mo22 O42 153.3(3) . . ?
O24 Mo22 C41 85.5(3) . . ?
O24 Mo22 Mo21 48.81(17) . . ?
O24 Mo22 O23 92.5(3) . . ?
O24 Mo22 O25 153.8(3) . . ?
O24 Mo22 O41 81.9(2) . . ?
O24 Mo22 O42 84.9(2) . . ?
O25 Mo22 C41 72.2(3) . . ?
O25 Mo22 Mo21 136.44(19) . . ?
O25 Mo22 O41 72.0(2) . . ?
O25 Mo22 O42 82.1(2) . . ?
O41 Mo22 C41 29.3(3) . . ?
O41 Mo22 Mo21 103.29(15) . . ?
O42 Mo22 C41 29.1(3) . . ?
O42 Mo22 Mo21 133.41(17) . . ?
O42 Mo22 O41 58.1(2) . . ?
C7 N1 H1A 120.0 . . ?
C7 N1 H1B 120.0 . . ?
H1A N1 H1B 120.0 . . ?
C17 N11 H11A 111.8 . . ?
C17 N11 H11B 109.2 . . ?
H11A N11 H11B 106.9 . . ?
C27 N21 H21A 109.6 . . ?
C27 N21 H21B 110.5 . . ?
H21A N21 H21B 108.5 . . ?
C37 N31 H31A 110.8 . . ?
C37 N31 H31B 109.4 . . ?
H31A N31 H31B 108.6 . . ?
C47 N41 H41A 108.2 . . ?
C47 N41 H41B 112.4 . . ?
H41A N41 H41B 106.4 . . ?
C57 N51 H51A 111.5 . . ?
C57 N51 H51B 108.9 . . ?
H51A N51 H51B 108.4 . . ?
Mo2 O3 Mo1 83.4(2) . . ?
Mo2 O4 Mo1 82.0(2) . . ?
C1 O5 Mo2 132.8(7) . . ?
C5 O7 Mo11 131.0(8) . . ?
Mo12 O13 Mo11 83.0(3) . . ?
Mo11 O14 Mo12 82.5(3) . . ?
C11 O15 Mo12 131.6(8) . . ?
C15 O17 Mo21 131.6(6) . . ?
Mo21 O23 Mo22 83.2(2) . . ?
Mo21 O24 Mo22 82.3(2) . . ?
C21 O25 Mo22 129.8(6) . . ?
C25 O27 Mo1 129.4(6) . . ?
C31 O31 Mo2 85.7(5) . . ?
C31 O32 Mo2 95.0(5) . . ?
C35 O33 Mo21 87.1(5) . 3_666 ?
C35 O34 Mo21 93.9(5) . 3_666 ?
C41 O41 Mo22 86.7(6) . . ?
C41 O42 Mo22 93.8(5) . . ?
C45 O43 Mo11 87.8(6) . 3_666 ?
C45 O44 Mo11 95.3(6) . 3_666 ?
C51 O51 Mo1 87.8(5) . . ?
C51 O52 Mo1 94.2(5) . . ?
C55 O53 Mo12 85.8(5) . 3_666 ?
C55 O54 Mo12 95.6(6) . 3_666 ?
N1S C1S H1S 123.2 . . ?
O1S C1S H1S 123.2 . . ?
O1S C1S N1S 114(4) . . ?
H2SA C2S H2SB 109.5 . . ?
H2SA C2S H2SC 109.5 . . ?
H2SB C2S H2SC 109.5 . . ?
N1S C2S H2SA 109.5 . . ?
N1S C2S H2SB 109.5 . . ?
N1S C2S H2SC 109.5 . . ?
H3SA C3S H3SB 109.5 . . ?
H3SA C3S H3SC 109.5 . . ?
H3SB C3S H3SC 109.5 . . ?
N1S C3S H3SA 109.5 . . ?
N1S C3S H3SB 109.5 . . ?
N1S C3S H3SC 109.5 . . ?
C1S N1S C3S 117(3) . . ?
C2S N1S C1S 122(3) . . ?
C2S N1S C3S 120(2) . . ?
H61A C61 H61B 109.5 . . ?
H61A C61 H61C 109.5 . . ?
H61B C61 H61C 109.5 . . ?
N61 C61 H61A 109.5 . . ?
N61 C61 H61B 109.5 . . ?
N61 C61 H61C 109.5 . . ?
H62A C62 H62B 109.5 . . ?
H62A C62 H62C 109.5 . . ?
H62B C62 H62C 109.5 . . ?
N61 C62 H62A 109.5 . . ?
N61 C62 H62B 109.5 . . ?
N61 C62 H62C 109.5 . . ?
C61 N61 C62 116.0(15) . . ?
C61 N61 H61D 108.3 . . ?
C61 N61 H61E 108.3 . . ?
C62 N61 H61D 108.3 . . ?
C62 N61 H61E 108.3 . . ?
H61D N61 H61E 107.4 . . ?
H71A C71 H71B 109.5 . . ?
H71A C71 H71C 109.5 . . ?
H71B C71 H71C 109.5 . . ?
N71 C71 H71A 109.5 . . ?
N71 C71 H71B 109.5 . . ?
N71 C71 H71C 109.5 . . ?
H72A C72 H72B 109.5 . . ?
H72A C72 H72C 109.5 . . ?
H72B C72 H72C 109.5 . . ?
N71 C72 H72A 109.5 . . ?
N71 C72 H72B 109.5 . . ?
N71 C72 H72C 109.5 . . ?
C71 N71 C72 113.4(11) . . ?
C71 N71 H71D 108.9 . . ?
C71 N71 H71E 108.9 . . ?
C72 N71 H71D 108.9 . . ?
C72 N71 H71E 108.9 . . ?
H71D N71 H71E 107.7 . . ?
H81A C81 H81B 109.5 . . ?
H81A C81 H81C 109.5 . . ?
H81B C81 H81C 109.5 . . ?
N81 C81 H81A 109.5 . . ?
N81 C81 H81B 109.5 . . ?
N81 C81 H81C 109.5 . . ?
H82A C82 H82B 109.5 . . ?
H82A C82 H82C 109.5 . . ?
H82B C82 H82C 109.5 . . ?
N81 C82 H82A 109.5 . . ?
N81 C82 H82B 109.5 . . ?
N81 C82 H82C 109.5 . . ?
C81 N81 C82 112.5(10) . . ?
C81 N81 H81D 109.1 . . ?
C81 N81 H81E 109.1 . . ?
C82 N81 H81D 109.1 . . ?
C82 N81 H81E 109.1 . . ?
H81D N81 H81E 107.8 . . ?
H91A C91 H91B 109.5 . . ?
H91A C91 H91C 109.5 . . ?
H91B C91 H91C 109.5 . . ?
N91 C91 H91A 109.5 . . ?
N91 C91 H91B 109.5 . . ?
N91 C91 H91C 109.5 . . ?
H92A C92 H92B 109.5 . . ?
H92A C92 H92C 109.5 . . ?
H92B C92 H92C 109.5 . . ?
N91 C92 H92A 109.5 . . ?
N91 C92 H92B 109.5 . . ?
N91 C92 H92C 109.5 . . ?
C91 N91 H91D 108.9 . . ?
C91 N91 H91E 108.9 . . ?
C92 N91 C91 114(2) . . ?
C92 N91 H91D 108.9 . . ?
C92 N91 H91E 108.9 . . ?
H91D N91 H91E 107.7 . . ?
H10A C101 H10B 109.5 . . ?
H10A C101 H10C 109.5 . . ?
H10B C101 H10C 109.5 . . ?
N101 C101 H10A 109.5 . . ?
N101 C101 H10B 109.5 . . ?
N101 C101 H10C 109.5 . . ?
H10D C102 H10E 109.5 . . ?
H10D C102 H10F 109.5 . . ?
H10E C102 H10F 109.5 . . ?
N101 C102 H10D 109.5 . . ?
N101 C102 H10E 109.5 . . ?
N101 C102 H10F 109.5 . . ?
C101 N101 H10G 108.5 . . ?
C101 N101 H10H 108.5 . . ?
C102 N101 C101 115.2(13) . . ?
C102 N101 H10G 108.5 . . ?
C102 N101 H10H 108.5 . . ?
H10G N101 H10H 107.5 . . ?
H11C C111 H11D 109.5 . . ?
H11C C111 H11E 109.5 . . ?
H11D C111 H11E 109.5 . . ?
N111 C111 H11C 109.5 . . ?
N111 C111 H11D 109.5 . . ?
N111 C111 H11E 109.5 . . ?
H11F C112 H11G 109.5 . . ?
H11F C112 H11H 109.5 . . ?
H11G C112 H11H 109.5 . . ?
N111 C112 H11F 109.5 . . ?
N111 C112 H11G 109.5 . . ?
N111 C112 H11H 109.5 . . ?
C111 N111 C112 100(2) . . ?
C111 N111 H11I 111.8 . . ?
C111 N111 H11J 111.8 . . ?
C112 N111 H11I 111.8 . . ?
C112 N111 H11J 111.8 . . ?
H11I N111 H11J 109.5 . . ?

loop_
_geom_bond_atom_site_label_1
_geom_bond_atom_site_label_2
_geom_bond_distance
_geom_bond_site_symmetry_2
_geom_bond_publ_flag
C1 C2 1.476(13) . ?
C1 O5 1.292(12) . ?
C1 O6 1.233(13) . ?
C2 C3 1.386(13) . ?
C2 C6 1.401(14) . ?
C3 H3 0.9500 . ?
C3 C4 1.413(14) . ?
C4 C5 1.488(14) . ?
C4 C8 1.349(17) . ?
C5 O7 1.287(14) . ?
C5 O8 1.229(15) . ?
C6 H6 0.9500 . ?
C6 C7 1.390(17) . ?
C7 C8 1.406(17) . ?
C7 N1 1.375(18) . ?
C8 H8 0.9500 . ?
C11 C12 1.518(14) . ?
C11 O15 1.273(13) . ?
C11 O16 1.231(14) . ?
C12 C13 1.403(12) . ?
C12 C16 1.404(13) . ?
C13 H13 0.9500 . ?
C13 C14 1.365(12) . ?
C14 C15 1.514(12) . ?
C14 C18 1.377(13) . ?
C15 O17 1.265(11) . ?
C15 O18 1.246(12) . ?
C16 H16 0.9500 . ?
C16 C17 1.396(13) . ?
C17 C18 1.411(12) . ?
C17 N11 1.373(12) . ?
C18 H18 0.9500 . ?
C21 C22 1.488(11) . ?
C21 O25 1.293(11) . ?
C21 O26 1.231(11) . ?
C22 C23 1.397(12) . ?
C22 C26 1.397(12) . ?
C23 H23 0.9500 . ?
C23 C24 1.385(12) . ?
C24 C25 1.482(11) . ?
C24 C28 1.381(12) . ?
C25 O27 1.282(10) . ?
C25 O28 1.244(11) . ?
C26 H26 0.9500 . ?
C26 C27 1.394(11) . ?
C27 C28 1.394(12) . ?
C27 N21 1.390(11) . ?
C28 H28 0.9500 . ?
C31 C32 1.481(12) . ?
C31 Mo2 2.605(9) . ?
C31 O31 1.261(10) . ?
C31 O32 1.280(11) . ?
C32 C33 1.416(12) . ?
C32 C36 1.373(13) . ?
C33 H33 0.9500 . ?
C33 C34 1.378(12) . ?
C34 C35 1.502(12) . ?
C34 C38 1.412(13) . ?
C35 Mo21 2.605(9) 3_666 ?
C35 O33 1.252(10) . ?
C35 O34 1.287(11) . ?
C36 H36 0.9500 . ?
C36 C37 1.415(13) . ?
C37 C38 1.412(13) . ?
C37 N31 1.370(12) . ?
C38 H38 0.9500 . ?
C41 C42 1.488(13) . ?
C41 Mo22 2.584(10) . ?
C41 O41 1.267(11) . ?
C41 O42 1.260(12) . ?
C42 C43 1.390(14) . ?
C42 C46 1.360(14) . ?
C43 H43 0.9500 . ?
C43 C44 1.404(14) . ?
C44 C45 1.487(15) . ?
C44 C48 1.367(14) . ?
C45 Mo11 2.628(11) 3_666 ?
C45 O43 1.258(11) . ?
C45 O44 1.275(10) . ?
C46 H46 0.9500 . ?
C46 C47 1.419(16) . ?
C47 C48 1.409(17) . ?
C47 N41 1.331(15) . ?
C48 H48 0.9500 . ?
C51 C52 1.476(12) . ?
C51 Mo1 2.606(9) . ?
C51 O51 1.257(11) . ?
C51 O52 1.273(11) . ?
C52 C53 1.399(13) . ?
C52 C56 1.386(12) . ?
C53 H53 0.9500 . ?
C53 C54 1.381(11) . ?
C54 C55 1.496(14) . ?
C54 C58 1.376(13) . ?
C55 Mo12 2.614(10) 3_666 ?
C55 O53 1.261(11) . ?
C55 O54 1.261(11) . ?
C56 H56 0.9500 . ?
C56 C57 1.406(14) . ?
C57 C58 1.399(15) . ?
C57 N51 1.370(12) . ?
C58 H58 0.9500 . ?
Mo1 Mo2 2.5578(9) . ?
Mo1 O1 1.682(6) . ?
Mo1 O3 1.932(6) . ?
Mo1 O4 1.953(6) . ?
Mo1 O27 2.062(6) . ?
Mo1 O51 2.332(6) . ?
Mo1 O52 2.181(6) . ?
Mo2 O2 1.656(6) . ?
Mo2 O3 1.911(6) . ?
Mo2 O4 1.944(6) . ?
Mo2 O5 2.084(6) . ?
Mo2 O31 2.376(6) . ?
Mo2 O32 2.160(6) . ?
Mo11 Mo12 2.5510(11) . ?
Mo11 O7 2.084(7) . ?
Mo11 O11 1.673(7) . ?
Mo11 O13 1.925(8) . ?
Mo11 O14 1.929(6) . ?
Mo11 O43 2.357(7) 3_666 ?
Mo11 O44 2.183(7) 3_666 ?
Mo12 O12 1.679(7) . ?
Mo12 O13 1.926(7) . ?
Mo12 O14 1.939(7) . ?
Mo12 O15 2.094(7) . ?
Mo12 O53 2.384(6) 3_666 ?
Mo12 O54 2.169(7) 3_666 ?
Mo21 Mo22 2.5617(9) . ?
Mo21 O17 2.085(6) . ?
Mo21 O21 1.685(6) . ?
Mo21 O23 1.907(6) . ?
Mo21 O24 1.946(6) . ?
Mo21 O33 2.350(6) 3_666 ?
Mo21 O34 2.179(6) 3_666 ?
Mo22 O22 1.677(6) . ?
Mo22 O23 1.950(6) . ?
Mo22 O24 1.949(6) . ?
Mo22 O25 2.076(6) . ?
Mo22 O41 2.327(6) . ?
Mo22 O42 2.174(6) . ?
N1 H1A 0.8800 . ?
N1 H1B 0.8800 . ?
N11 H11A 0.8901 . ?
N11 H11B 0.8890 . ?
N21 H21A 0.8889 . ?
N21 H21B 0.8881 . ?
N31 H31A 0.8872 . ?
N31 H31B 0.8876 . ?
N41 H41A 0.8951 . ?
N41 H41B 0.8977 . ?
N51 H51A 0.8904 . ?
N51 H51B 0.8894 . ?
C1S H1S 0.9500 . ?
C1S N1S 1.37(3) . ?
C1S O1S 1.31(4) . ?
C2S H2SA 0.9800 . ?
C2S H2SB 0.9800 . ?
C2S H2SC 0.9800 . ?
C2S N1S 1.35(3) . ?
C3S H3SA 0.9800 . ?
C3S H3SB 0.9800 . ?
C3S H3SC 0.9800 . ?
C3S N1S 1.53(4) . ?
C61 H61A 0.9800 . ?
C61 H61B 0.9800 . ?
C61 H61C 0.9800 . ?
C61 N61 1.45(2) . ?
C62 H62A 0.9800 . ?
C62 H62B 0.9800 . ?
C62 H62C 0.9800 . ?
C62 N61 1.56(3) . ?
N61 H61D 0.9100 . ?
N61 H61E 0.9100 . ?
C71 H71A 0.9800 . ?
C71 H71B 0.9800 . ?
C71 H71C 0.9800 . ?
C71 N71 1.47(2) . ?
C72 H72A 0.9800 . ?
C72 H72B 0.9800 . ?
C72 H72C 0.9800 . ?
C72 N71 1.50(2) . ?
N71 H71D 0.9100 . ?
N71 H71E 0.9100 . ?
C81 H81A 0.9800 . ?
C81 H81B 0.9800 . ?
C81 H81C 0.9800 . ?
C81 N81 1.476(18) . ?
C82 H82A 0.9800 . ?
C82 H82B 0.9800 . ?
C82 H82C 0.9800 . ?
C82 N81 1.51(2) . ?
N81 H81D 0.9100 . ?
N81 H81E 0.9100 . ?
C91 H91A 0.9800 . ?
C91 H91B 0.9800 . ?
C91 H91C 0.9800 . ?
C91 N91 1.48(3) . ?
C92 H92A 0.9800 . ?
C92 H92B 0.9800 . ?
C92 H92C 0.9800 . ?
C92 N91 1.43(3) . ?
N91 H91D 0.9100 . ?
N91 H91E 0.9100 . ?
C101 H10A 0.9800 . ?
C101 H10B 0.9800 . ?
C101 H10C 0.9800 . ?
C101 N101 1.50(2) . ?
C102 H10D 0.9800 . ?
C102 H10E 0.9800 . ?
C102 H10F 0.9800 . ?
C102 N101 1.48(2) . ?
N101 H10G 0.9100 . ?
N101 H10H 0.9100 . ?
C111 H11C 0.9800 . ?
C111 H11D 0.9800 . ?
C111 H11E 0.9800 . ?
C111 N111 1.395(17) . ?
C112 H11F 0.9800 . ?
C112 H11G 0.9800 . ?
C112 H11H 0.9800 . ?
C112 N111 1.520(17) . ?
N111 H11I 0.9100 . ?
N111 H11J 0.9100 . ?

loop_
_geom_hbond_atom_site_label_D
_geom_hbond_atom_site_label_H
_geom_hbond_atom_site_label_A
_geom_hbond_distance_DH
_geom_hbond_distance_HA
_geom_hbond_distance_DA
_geom_hbond_angle_DHA
_geom_hbond_site_symmetry_A
_geom_hbond_publ_flag
C36 H36 O21 0.95 2.68 3.607(11) 166.8 4_675 yes
C48 H48 O18 0.95 2.69 3.553(12) 152.1 4_575 yes
C58 H58 O6 0.95 2.70 3.534(12) 147.0 4_575 yes
N1 H1A O33 0.88 2.20 2.982(15) 147.9 . yes
N1 H1B O41 0.88 2.18 2.946(16) 145.4 3_666 yes
N11 H11A O31 0.89 2.36 3.120(10) 143.5 3_666 yes
N11 H11B O51 0.89 2.34 3.052(10) 136.9 3_666 yes
N21 H21A O53 0.89 2.30 2.999(10) 134.9 . yes
N21 H21B O43 0.89 2.21 2.941(10) 140.0 . yes
N31 H31A O1 0.89 2.16 2.932(11) 144.9 2_645 yes
N31 H31B O22 0.89 2.15 2.954(12) 151.2 4_675 yes
N41 H41B O18 0.90 2.70 3.565(16) 161.4 4_575 yes
N51 H51A O6 0.89 2.53 3.378(14) 158.6 4_575 yes
C1S H1S N31 0.95 2.69 3.24(3) 117.4 4_576 yes
C2S H2SA C56 0.98 2.74 3.45(3) 129.2 3_676 yes
C2S H2SC O11 0.98 2.39 3.35(3) 166.2 2_656 yes
C3S H3SA O7 0.98 2.54 3.50(4) 165.8 2_656 yes
C61 H61C O54 0.98 2.47 3.298(17) 141.7 4_676 yes
C62 H62B O54 0.98 2.63 3.42(2) 137.8 4_676 yes
N61 H61D O28 0.91 1.84 2.674(17) 150.9 . yes
N61 H61E O6 0.91 1.87 2.740(17) 158.3 . yes
C72 H72C N21 0.98 2.70 3.384(19) 127.5 4_676 yes
N71 H71D O8 0.91 1.82 2.694(15) 161.4 . yes
N71 H71E O16 0.91 1.80 2.701(14) 168.0 . yes
C81 H81B O44 0.98 2.37 3.249(15) 149.7 4_676 yes
C82 H82B O44 0.98 2.55 3.302(14) 133.2 4_676 yes
N81 H81D O18 0.91 1.86 2.747(14) 163.5 . yes
N81 H81E O26 0.91 1.87 2.692(13) 149.9 . yes
N91 H91D O21 0.91 2.22 2.905(19) 132.1 . yes
N91 H91D O32 0.91 2.44 3.19(2) 139.8 4_576 yes
N101 H10G O4 0.91 1.80 2.702(11) 174.0 4_576 yes
N101 H10H O24 0.91 1.75 2.645(10) 165.9 . yes
C111 H11C N51 0.98 1.96 2.90(3) 160.7 . yes
N111 H11I C1S 0.91 2.79 3.64(4) 157.3 3_676 yes

loop_
_geom_torsion_atom_site_label_1
_geom_torsion_atom_site_label_2
_geom_torsion_atom_site_label_3
_geom_torsion_atom_site_label_4
_geom_torsion
_geom_torsion_site_symmetry_1
_geom_torsion_site_symmetry_2
_geom_torsion_site_symmetry_3
_geom_torsion_site_symmetry_4
_geom_torsion_publ_flag
C1 C2 C3 C4 -179.5(10) . . . . ?
C1 C2 C6 C7 177.8(13) . . . . ?
C2 C1 O5 Mo2 166.7(7) . . . . ?
C2 C3 C4 C5 179.5(10) . . . . ?
C2 C3 C4 C8 0.0(17) . . . . ?
C2 C6 C7 C8 3(2) . . . . ?
C2 C6 C7 N1 -178.2(15) . . . . ?
C3 C2 C6 C7 -3(2) . . . . ?
C3 C4 C5 O7 -168.9(10) . . . . ?
C3 C4 C5 O8 9.2(17) . . . . ?
C3 C4 C8 C7 0(2) . . . . ?
C4 C5 O7 Mo11 -161.4(7) . . . . ?
C5 C4 C8 C7 -179.1(12) . . . . ?
C6 C2 C3 C4 1.3(17) . . . . ?
C6 C7 C8 C4 -2(2) . . . . ?
C8 C4 C5 O7 10.5(16) . . . . ?
C8 C4 C5 O8 -171.4(12) . . . . ?
C11 C12 C13 C14 178.2(9) . . . . ?
C11 C12 C16 C17 -176.9(10) . . . . ?
C12 C11 O15 Mo12 160.8(7) . . . . ?
C12 C13 C14 C15 -177.3(9) . . . . ?
C12 C13 C14 C18 -2.2(15) . . . . ?
C12 C16 C17 C18 -0.3(15) . . . . ?
C12 C16 C17 N11 -176.8(10) . . . . ?
C13 C12 C16 C17 0.6(16) . . . . ?
C13 C14 C15 O17 175.1(9) . . . . ?
C13 C14 C15 O18 -5.5(14) . . . . ?
C13 C14 C18 C17 2.6(15) . . . . ?
C14 C15 O17 Mo21 -166.9(6) . . . . ?
C15 C14 C18 C17 177.7(9) . . . . ?
C16 C12 C13 C14 0.6(15) . . . . ?
C16 C17 C18 C14 -1.3(14) . . . . ?
C18 C14 C15 O17 -0.1(13) . . . . ?
C18 C14 C15 O18 179.2(10) . . . . ?
C21 C22 C23 C24 178.7(8) . . . . ?
C21 C22 C26 C27 -176.5(9) . . . . ?
C22 C21 O25 Mo22 167.2(6) . . . . ?
C22 C23 C24 C25 -176.8(8) . . . . ?
C22 C23 C24 C28 -3.0(13) . . . . ?
C22 C26 C27 C28 -1.3(15) . . . . ?
C22 C26 C27 N21 -178.4(9) . . . . ?
C23 C22 C26 C27 0.0(14) . . . . ?
C23 C24 C25 O27 -178.8(8) . . . . ?
C23 C24 C25 O28 -0.3(14) . . . . ?
C23 C24 C28 C27 1.8(14) . . . . ?
C24 C25 O27 Mo1 -162.5(6) . . . . ?
C25 C24 C28 C27 175.5(9) . . . . ?
C26 C22 C23 C24 2.1(13) . . . . ?
C26 C27 C28 C24 0.4(15) . . . . ?
C28 C24 C25 O27 7.3(13) . . . . ?
C28 C24 C25 O28 -174.1(9) . . . . ?
C31 C32 C33 C34 -179.7(9) . . . . ?
C31 C32 C36 C37 179.3(10) . . . . ?
C32 C31 O31 Mo2 167.8(8) . . . . ?
C32 C31 O32 Mo2 -167.0(7) . . . . ?
C32 C33 C34 C35 -179.1(8) . . . . ?
C32 C33 C34 C38 -1.9(15) . . . . ?
C32 C36 C37 C38 2.6(17) . . . . ?
C32 C36 C37 N31 -179.6(11) . . . . ?
C33 C32 C36 C37 -0.2(16) . . . . ?
C33 C34 C35 O33 -29.0(13) . . . . ?
C33 C34 C35 O34 148.6(9) . . . . ?
C33 C34 C38 C37 4.5(16) . . . . ?
C34 C35 O33 Mo21 170.8(7) . . . 3_666 ?
C34 C35 O34 Mo21 -170.3(7) . . . 3_666 ?
C35 C34 C38 C37 -178.4(10) . . . . ?
C36 C32 C33 C34 -0.2(14) . . . . ?
C36 C37 C38 C34 -4.7(17) . . . . ?
C38 C34 C35 O33 153.8(9) . . . . ?
C38 C34 C35 O34 -28.6(13) . . . . ?
C41 C42 C43 C44 -177.1(9) . . . . ?
C41 C42 C46 C47 179.2(12) . . . . ?
C42 C41 O41 Mo22 171.8(8) . . . . ?
C42 C41 O42 Mo22 -171.0(8) . . . . ?
C42 C43 C44 C45 -179.3(9) . . . . ?
C42 C43 C44 C48 -1.0(17) . . . . ?
C42 C46 C47 C48 -3(2) . . . . ?
C42 C46 C47 N41 175.4(15) . . . . ?
C43 C42 C46 C47 2.5(19) . . . . ?
C43 C44 C45 Mo11 94(3) . . . 3_666 ?
C43 C44 C45 O43 -23.3(15) . . . . ?
C43 C44 C45 O44 152.5(10) . . . . ?
C43 C44 C48 C47 0(2) . . . . ?
C44 C45 O43 Mo11 169.4(9) . . . 3_666 ?
C44 C45 O44 Mo11 -168.9(8) . . . 3_666 ?
C45 C44 C48 C47 178.3(12) . . . . ?
C46 C42 C43 C44 -0.3(16) . . . . ?
C46 C47 C48 C44 2(2) . . . . ?
C48 C44 C45 Mo11 -85(4) . . . 3_666 ?
C48 C44 C45 O43 158.4(11) . . . . ?
C48 C44 C45 O44 -25.8(16) . . . . ?
C51 C52 C53 C54 177.0(8) . . . . ?
C51 C52 C56 C57 179.8(10) . . . . ?
C52 C51 O51 Mo1 -169.5(7) . . . . ?
C52 C51 O52 Mo1 168.8(7) . . . . ?
C52 C53 C54 C55 177.2(8) . . . . ?
C52 C53 C54 C58 2.9(14) . . . . ?
C52 C56 C57 C58 3.5(18) . . . . ?
C52 C56 C57 N51 -176.4(12) . . . . ?
C53 C52 C56 C57 -1.8(16) . . . . ?
C53 C54 C55 Mo12 -99(3) . . . 3_666 ?
C53 C54 C55 O53 19.6(13) . . . . ?
C53 C54 C55 O54 -158.6(9) . . . . ?
C53 C54 C58 C57 -1.1(16) . . . . ?
C54 C55 O53 Mo12 -168.6(8) . . . 3_666 ?
C54 C55 O54 Mo12 167.7(7) . . . 3_666 ?
C55 C54 C58 C57 -175.5(10) . . . . ?
C56 C52 C53 C54 -1.4(14) . . . . ?
C56 C57 C58 C54 -2.0(17) . . . . ?
C58 C54 C55 Mo12 76(3) . . . 3_666 ?
C58 C54 C55 O53 -165.9(9) . . . . ?
C58 C54 C55 O54 15.9(13) . . . . ?
Mo2 C31 C32 C33 94(3) . . . . ?
Mo2 C31 C32 C36 -85(3) . . . . ?
N1 C7 C8 C4 179.4(15) . . . . ?
N11 C17 C18 C14 175.2(9) . . . . ?
N21 C27 C28 C24 177.6(9) . . . . ?
N31 C37 C38 C34 177.5(11) . . . . ?
N41 C47 C48 C44 -176.7(15) . . . . ?
N51 C57 C58 C54 177.9(11) . . . . ?
O5 C1 C2 C3 -179.5(9) . . . . ?
O5 C1 C2 C6 -0.3(16) . . . . ?
O6 C1 C2 C3 1.1(17) . . . . ?
O6 C1 C2 C6 -179.7(12) . . . . ?
O6 C1 O5 Mo2 -14.0(16) . . . . ?
O8 C5 O7 Mo11 20.7(18) . . . . ?
O15 C11 C12 C13 175.3(10) . . . . ?
O15 C11 C12 C16 -7.2(15) . . . . ?
O16 C11 C12 C13 -0.5(17) . . . . ?
O16 C11 C12 C16 177.0(11) . . . . ?
O16 C11 O15 Mo12 -23.7(19) . . . . ?
O18 C15 O17 Mo21 13.8(15) . . . . ?
O25 C21 C22 C23 174.1(8) . . . . ?
O25 C21 C22 C26 -9.4(13) . . . . ?
O26 C21 C22 C23 -5.3(14) . . . . ?
O26 C21 C22 C26 171.2(9) . . . . ?
O26 C21 O25 Mo22 -13.5(15) . . . . ?
O28 C25 O27 Mo1 19.0(14) . . . . ?
O31 C31 C32 C33 -23.0(13) . . . . ?
O31 C31 C32 C36 157.5(9) . . . . ?
O31 C31 O32 Mo2 9.5(9) . . . . ?
O32 C31 C32 C33 153.5(9) . . . . ?
O32 C31 C32 C36 -26.0(13) . . . . ?
O32 C31 O31 Mo2 -8.6(8) . . . . ?
O33 C35 O34 Mo21 7.4(9) . . . 3_666 ?
O34 C35 O33 Mo21 -6.8(8) . . . 3_666 ?
O41 C41 C42 C43 -30.9(14) . . . . ?
O41 C41 C42 C46 152.3(10) . . . . ?
O41 C41 O42 Mo22 11.4(9) . . . . ?
O42 C41 C42 C43 151.5(9) . . . . ?
O42 C41 C42 C46 -25.2(15) . . . . ?
O42 C41 O41 Mo22 -10.6(9) . . . . ?
O43 C45 O44 Mo11 7.1(9) . . . 3_666 ?
O44 C45 O43 Mo11 -6.5(9) . . . 3_666 ?
O51 C51 C52 C53 30.6(12) . . . . ?
O51 C51 C52 C56 -151.0(9) . . . . ?
O51 C51 O52 Mo1 -9.0(8) . . . . ?
O52 C51 C52 C53 -147.2(9) . . . . ?
O52 C51 C52 C56 31.2(13) . . . . ?
O52 C51 O51 Mo1 8.4(8) . . . . ?
O53 C55 O54 Mo12 -10.5(9) . . . 3_666 ?
O54 C55 O53 Mo12 9.5(8) . . . 3_666 ?
O1S C1S N1S C2S 173(3) . . . . ?
O1S C1S N1S C3S -14(5) . . . . ?

loop_
_smtbx_masks_void_nr
_smtbx_masks_void_average_x
_smtbx_masks_void_average_y
_smtbx_masks_void_average_z
_smtbx_masks_void_volume
_smtbx_masks_void_count_electrons
_smtbx_masks_void_content
1 0.000 0.000 0.000 791.4 217.3 ?
2 -0.528 0.000 0.500 1151.6 254.2 ?
3 -0.449 0.500 0.000 1151.6 254.2 ?
4 0.112 0.656 0.444 10.5 0.4 ?
5 0.151 0.499 0.575 32.0 0.0 ?
6 0.500 0.500 0.500 791.4 216.3 ?
7 0.349 -0.001 0.925 32.0 0.0 ?
8 0.388 0.156 0.056 10.5 0.8 ?
9 0.612 0.844 0.944 10.5 0.4 ?
10 0.651 0.001 0.075 32.0 0.0 ?
11 0.849 0.501 0.425 32.0 0.0 ?
12 0.888 0.344 0.556 10.5 0.7 ?
